data_7230259
loop_
_publ_author_name
'Jin, Jun-Ling'
'Shen, Yang-Lin'
'Xie, Yun-Peng'
'Lu, Xing'

_publ_section_title
;
 Silver ethynide clusters constructed with fluorinated \b-diketonate
 ligands
;
_journal_issue 14
_journal_name_full CrystEngComm
_journal_page_first 2036
_journal_paper_doi 10.1039/C8CE00243F
_journal_volume 20
_journal_year 2018
_chemical_formula_sum 'C101 H149 Ag22 F9 N2 O14 P2'
_chemical_formula_weight 4221.29
_space_group_crystal_system triclinic
_space_group_IT_number 2
_space_group_name_Hall '-P 1'
_space_group_name_H-M_alt 'P -1'
_symmetry_space_group_name_Hall '-P 1'
_symmetry_space_group_name_H-M 'P -1'
_atom_sites_solution_hydrogens geom
_audit_creation_method SHELXL-2014/7
_audit_update_record
;
2017-11-07 deposited with the CCDC.
2018-03-05 downloaded from the CCDC.
;
_cell_angle_alpha 90.783(2)
_cell_angle_beta 92.624(2)
_cell_angle_gamma 100.746(2)
_cell_formula_units_Z 2
_cell_length_a 14.1186(10)
_cell_length_b 18.0195(12)
_cell_length_c 26.5054(19)
_cell_measurement_reflns_used 9647
_cell_measurement_temperature 173(2)
_cell_measurement_theta_max 30.5179
_cell_measurement_theta_min 3.0191
_cell_volume 6616.3(8)
_computing_cell_refinement 'SAINT (Bruker, 2014)'
_computing_data_collection 'Apex2 (Bruker, 2014)'
_computing_data_reduction 'SAINT (Bruker, 2014)'
_computing_structure_refinement 'SHELXL-2014/7 (Sheldrick, 2014)'
_computing_structure_solution 'SHELXTL XT-2014/4 (Sheldrick, 2014)'
_diffrn_ambient_temperature 173(2)
_diffrn_measured_fraction_theta_full 0.944
_diffrn_measured_fraction_theta_max 0.944
_diffrn_measurement_device_type 'Bruker D8 Quest'
_diffrn_radiation_type MoK\a
_diffrn_radiation_wavelength 0.71073
_diffrn_reflns_av_R_equivalents 0.0257
_diffrn_reflns_av_unetI/netI 0.0422
_diffrn_reflns_Laue_measured_fraction_full 0.944
_diffrn_reflns_Laue_measured_fraction_max 0.944
_diffrn_reflns_limit_h_max 15
_diffrn_reflns_limit_h_min -15
_diffrn_reflns_limit_k_max 20
_diffrn_reflns_limit_k_min -19
_diffrn_reflns_limit_l_max 29
_diffrn_reflns_limit_l_min -29
_diffrn_reflns_number 34259
_diffrn_reflns_point_group_measured_fraction_full 0.944
_diffrn_reflns_point_group_measured_fraction_max 0.944
_diffrn_reflns_theta_full 23.256
_diffrn_reflns_theta_max 23.256
_diffrn_reflns_theta_min 2.898
_diffrn_source 'fine-focus sealed tube'
_exptl_absorpt_coefficient_mu 3.257
_exptl_absorpt_correction_type multi-scan
_exptl_absorpt_process_details SADABS
_exptl_crystal_colour colorless
_exptl_crystal_density_diffrn 2.119
_exptl_crystal_description block
_exptl_crystal_F_000 4052
_exptl_crystal_size_max 0.156
_exptl_crystal_size_mid 0.124
_exptl_crystal_size_min 0.089
_exptl_transmission_factor_max 0.7461
_exptl_transmission_factor_min 0.5466
_refine_diff_density_max 2.142
_refine_diff_density_min -1.778
_refine_diff_density_rms 0.217
_refine_ls_extinction_method none
_refine_ls_goodness_of_fit_ref 1.174
_refine_ls_hydrogen_treatment constr
_refine_ls_matrix_type full
_refine_ls_number_parameters 1449
_refine_ls_number_reflns 17940
_refine_ls_number_restraints 1625
_refine_ls_restrained_S_all 1.150
_refine_ls_R_factor_all 0.0735
_refine_ls_R_factor_gt 0.0663
_refine_ls_shift/su_max 0.001
_refine_ls_shift/su_mean 0.000
_refine_ls_structure_factor_coef Fsqd
_refine_ls_weighting_details 'w=1/[\s^2^(Fo^2^)+(0.0226P)^2^+169.0811P] where P=(Fo^2^+2Fc^2^)/3'
_refine_ls_weighting_scheme calc
_refine_ls_wR_factor_gt 0.1546
_refine_ls_wR_factor_ref 0.1600
_reflns_Friedel_coverage 0.000
_reflns_number_gt 16213
_reflns_number_total 17940
_reflns_threshold_expression 'I > 2\s(I)'
_cod_data_source_file c8ce00243f2.cif
_cod_data_source_block Complex7
_cod_depositor_comments
;
The following automatic conversions were performed:

'_exptl_absorpt_correction_type' value 'Multi-scan' changed to
'multi-scan' according to
/home/data/users/saulius/crontab/automatic-downloads/rss-feeds/RSC/lib/dictionaries/cif_core.dic
dictionary named 'cif_core.dic' version 2.4.2 from 2011-04-26.

Automatic conversion script
Id: cif_fix_values 4973 2017-02-22 13:04:09Z antanas 

 Adding full bibliography for 7230255--7230262.cif.
;
_cod_database_code 7230259
_shelx_shelxl_version_number 2014/7
_shelx_space_group_comment
;
The symmetry employed for this shelxl refinement is uniquely defined
by the following loop, which should always be used as a source of
symmetry information in preference to the above space-group names.
They are only intended as comments.
;
_shelx_estimated_absorpt_t_min 0.630
_shelx_estimated_absorpt_t_max 0.760

loop_
_space_group_symop_operation_xyz
'x, y, z'
'-x, -y, -z'

loop_
_atom_site_label
_atom_site_type_symbol
_atom_site_fract_x
_atom_site_fract_y
_atom_site_fract_z
_atom_site_U_iso_or_equiv
_atom_site_adp_type
_atom_site_occupancy
_atom_site_site_symmetry_order
_atom_site_calc_flag
_atom_site_refinement_flags_posn
_atom_site_refinement_flags_adp
_atom_site_refinement_flags_occupancy
_atom_site_disorder_assembly
_atom_site_disorder_group
Ag1 Ag 0.70584(6) 0.31151(4) 0.25531(3) 0.02141(19) Uani 1 1 d . U . . .
Ag2A Ag 0.9858(17) 0.5211(11) 0.2438(11) 0.040(3) Uani 0.130(16) 1 d . U P A 1
Ag2B Ag 0.9555(5) 0.5150(4) 0.2569(2) 0.0385(10) Uani 0.76(2) 1 d . U P A 2
Ag2C Ag 0.971(3) 0.500(2) 0.2602(14) 0.037(3) Uani 0.11(2) 1 d . U P A 3
Ag3A Ag 0.8693(8) 0.3917(6) 0.3362(10) 0.034(2) Uani 0.41(5) 1 d . U P A 1
Ag3B Ag 0.8618(7) 0.3913(5) 0.3227(6) 0.0395(12) Uani 0.59(5) 1 d . U P A 2
Ag4A Ag 0.351(3) 0.1842(15) 0.2516(12) 0.038(3) Uani 0.11(2) 1 d . U P B 1
Ag4B Ag 0.3736(3) 0.1714(2) 0.24258(14) 0.0298(8) Uani 0.89(2) 1 d . U P B 2
Ag5 Ag 0.84131(7) 0.54210(5) 0.16925(4) 0.0350(2) Uani 1 1 d . U . . .
Ag6 Ag 0.41643(8) 0.05588(6) 0.17642(4) 0.0397(2) Uani 1 1 d . U . . .
Ag7 Ag 0.58392(7) 0.11540(5) 0.37437(4) 0.0391(2) Uani 1 1 d . U . . .
Ag8 Ag 0.62877(7) -0.00432(5) 0.30938(4) 0.0356(2) Uani 1 1 d . U . . .
Ag9 Ag 0.50768(7) 0.25464(6) 0.32851(4) 0.0426(3) Uani 1 1 d . U . . .
Ag10 Ag 0.79297(7) 0.06545(5) 0.25236(4) 0.0341(2) Uani 1 1 d . U . . .
Ag11 Ag 0.63615(7) 0.00129(5) 0.18037(4) 0.0377(2) Uani 1 1 d . U . . .
Ag12 Ag 0.78994(8) 0.18981(6) 0.17487(5) 0.0459(3) Uani 1 1 d . U . . .
Ag13 Ag 0.46468(7) -0.06726(6) 0.23977(4) 0.0420(3) Uani 1 1 d . U . . .
Ag14 Ag 0.86488(7) 0.38572(5) 0.19808(3) 0.0310(2) Uani 1 1 d . U . . .
Ag15 Ag 0.5150(5) 0.2556(4) 0.1627(4) 0.0416(13) Uani 0.85(4) 1 d . U P B 1
A15 Ag 0.496(3) 0.2630(12) 0.1739(11) 0.037(3) Uani 0.15(4) 1 d . U P B 2
Ag16 Ag 0.66570(7) 0.43758(5) 0.31964(4) 0.0357(2) Uani 1 1 d . U . . .
Ag17 Ag 0.72445(8) 0.56337(5) 0.25476(4) 0.0375(2) Uani 1 1 d . U . . .
Ag18 Ag 0.66359(7) 0.43121(5) 0.18982(4) 0.0340(2) Uani 1 1 d . U . . .
Ag19 Ag 0.78646(7) 0.18789(5) 0.33261(4) 0.0392(2) Uani 1 1 d . U . . .
Ag20 Ag 0.59209(8) 0.12042(6) 0.11526(4) 0.0449(3) Uani 1 1 d . U . . .
Ag21 Ag 0.41049(7) 0.04984(5) 0.30585(4) 0.0366(2) Uani 1 1 d . U . . .
Ag22 Ag 0.84513(7) 0.54816(5) 0.35075(4) 0.0360(2) Uani 1 1 d . U . . .
C1 C 0.5188(10) 0.0102(8) 0.1182(5) 0.044(2) Uani 1 1 d . U . . .
C2 C 0.4618(10) -0.0453(8) 0.1056(5) 0.045(3) Uani 1 1 d . U . . .
C3 C 0.3989(15) -0.1110(9) 0.0818(7) 0.075(5) Uani 1 1 d . U . . .
C4 C 0.4097(18) -0.1106(13) 0.0251(8) 0.102(7) Uani 1 1 d . U . . .
H4A H 0.3672 -0.1550 0.0094 0.153 Uiso 1 1 calc R U . . .
H4B H 0.3921 -0.0646 0.0113 0.153 Uiso 1 1 calc R U . . .
H4C H 0.4769 -0.1121 0.0179 0.153 Uiso 1 1 calc R U . . .
C5 C 0.2943(16) -0.1063(16) 0.0900(11) 0.128(8) Uani 1 1 d . U . . .
H5A H 0.2518 -0.1505 0.0741 0.192 Uiso 1 1 calc R U . . .
H5B H 0.2840 -0.1053 0.1263 0.192 Uiso 1 1 calc R U . . .
H5C H 0.2795 -0.0602 0.0749 0.192 Uiso 1 1 calc R U . . .
C6 C 0.420(3) -0.1807(12) 0.1077(13) 0.170(13) Uani 1 1 d . U . . .
H6A H 0.3785 -0.2257 0.0923 0.256 Uiso 1 1 calc R U . . .
H6B H 0.4879 -0.1842 0.1040 0.256 Uiso 1 1 calc R U . . .
H6C H 0.4077 -0.1775 0.1437 0.256 Uiso 1 1 calc R U . . .
C7 C 0.3733(10) 0.1754(8) 0.1638(5) 0.041(2) Uani 1 1 d . U . . .
C8 C 0.3579(11) 0.1904(9) 0.1201(6) 0.051(3) Uani 1 1 d . U . . .
C9 C 0.3204(14) 0.2089(13) 0.0714(7) 0.078(5) Uani 1 1 d . U . . .
C10 C 0.320(3) 0.2927(19) 0.0690(11) 0.183(13) Uani 1 1 d . U . . .
H10A H 0.2941 0.3043 0.0357 0.275 Uiso 1 1 calc R U . . .
H10B H 0.2792 0.3070 0.0951 0.275 Uiso 1 1 calc R U . . .
H10C H 0.3859 0.3211 0.0747 0.275 Uiso 1 1 calc R U . . .
C11 C 0.395(3) 0.198(3) 0.0339(10) 0.195(14) Uani 1 1 d . U . . .
H11A H 0.3722 0.2095 0.0000 0.293 Uiso 1 1 calc R U . . .
H11B H 0.4562 0.2310 0.0432 0.293 Uiso 1 1 calc R U . . .
H11C H 0.4034 0.1449 0.0343 0.293 Uiso 1 1 calc R U . . .
C12 C 0.227(2) 0.162(3) 0.0594(11) 0.220(17) Uani 1 1 d . U . . .
H12A H 0.2021 0.1747 0.0262 0.331 Uiso 1 1 calc R U . . .
H12B H 0.2332 0.1084 0.0589 0.331 Uiso 1 1 calc R U . . .
H12C H 0.1817 0.1698 0.0851 0.331 Uiso 1 1 calc R U . . .
C13 C 0.6906(10) 0.5563(7) 0.1751(5) 0.035(2) Uani 1 1 d . U . . .
C14 C 0.6324(11) 0.5664(8) 0.1433(5) 0.045(3) Uani 1 1 d . U . . .
C15 C 0.5629(15) 0.5813(12) 0.1022(7) 0.077(4) Uani 1 1 d . U . . .
C16 C 0.4953(16) 0.5048(14) 0.0867(9) 0.099(6) Uani 1 1 d . U . . .
H16A H 0.4599 0.4844 0.1160 0.149 Uiso 1 1 calc R U . . .
H16B H 0.4494 0.5132 0.0595 0.149 Uiso 1 1 calc R U . . .
H16C H 0.5342 0.4688 0.0750 0.149 Uiso 1 1 calc R U . . .
C17 C 0.4998(18) 0.6320(14) 0.1238(11) 0.122(8) Uani 1 1 d . U . . .
H17A H 0.4656 0.6071 0.1521 0.182 Uiso 1 1 calc R U . . .
H17B H 0.5401 0.6799 0.1356 0.182 Uiso 1 1 calc R U . . .
H17C H 0.4527 0.6419 0.0976 0.182 Uiso 1 1 calc R U . . .
C18 C 0.617(2) 0.614(2) 0.0596(10) 0.171(13) Uani 1 1 d . U . . .
H18A H 0.5720 0.6235 0.0324 0.257 Uiso 1 1 calc R U . . .
H18B H 0.6597 0.6610 0.0704 0.257 Uiso 1 1 calc R U . . .
H18C H 0.6558 0.5779 0.0473 0.257 Uiso 1 1 calc R U . . .
C19 C 0.9698(9) 0.4935(7) 0.3390(5) 0.038(2) Uani 1 1 d . U . . .
C20 C 1.0525(10) 0.5268(8) 0.3400(5) 0.040(3) Uani 1 1 d . U . . .
C21 C 1.1540(10) 0.5647(9) 0.3471(6) 0.054(3) Uani 1 1 d . U . . .
C22 C 1.2043(13) 0.5562(13) 0.2964(8) 0.082(5) Uani 1 1 d . U . . .
H22A H 1.2723 0.5811 0.3001 0.124 Uiso 1 1 calc R U . . .
H22B H 1.2002 0.5025 0.2881 0.124 Uiso 1 1 calc R U . . .
H22C H 1.1719 0.5798 0.2692 0.124 Uiso 1 1 calc R U . . .
C23 C 1.1575(14) 0.6470(11) 0.3583(10) 0.093(6) Uani 1 1 d . U . . .
H23A H 1.2249 0.6729 0.3631 0.139 Uiso 1 1 calc R U . . .
H23B H 1.1264 0.6693 0.3299 0.139 Uiso 1 1 calc R U . . .
H23C H 1.1234 0.6527 0.3891 0.139 Uiso 1 1 calc R U . . .
C24 C 1.2008(15) 0.5253(14) 0.3904(9) 0.095(6) Uani 1 1 d . U . . .
H24A H 1.2687 0.5495 0.3960 0.143 Uiso 1 1 calc R U . . .
H24B H 1.1666 0.5296 0.4214 0.143 Uiso 1 1 calc R U . . .
H24C H 1.1967 0.4718 0.3814 0.143 Uiso 1 1 calc R U . . .
C25 C 0.3674(10) 0.1702(8) 0.3201(5) 0.040(2) Uani 1 1 d . U . . .
C26 C 0.3531(11) 0.1747(8) 0.3649(6) 0.047(3) Uani 1 1 d . U . . .
C27 C 0.3177(14) 0.1851(12) 0.4156(6) 0.072(4) Uani 1 1 d . U . . .
C28 C 0.3913(17) 0.1545(16) 0.4536(8) 0.103(7) Uani 1 1 d . U . . .
H28A H 0.4560 0.1852 0.4512 0.154 Uiso 1 1 calc R U . . .
H28B H 0.3705 0.1577 0.4882 0.154 Uiso 1 1 calc R U . . .
H28C H 0.3929 0.1018 0.4448 0.154 Uiso 1 1 calc R U . . .
C29 C 0.326(2) 0.2657(16) 0.4288(9) 0.133(9) Uani 1 1 d . U . . .
H29A H 0.3926 0.2917 0.4263 0.200 Uiso 1 1 calc R U . . .
H29B H 0.2836 0.2882 0.4054 0.200 Uiso 1 1 calc R U . . .
H29C H 0.3056 0.2709 0.4634 0.200 Uiso 1 1 calc R U . . .
C30 C 0.2200(17) 0.141(2) 0.4181(8) 0.145(11) Uani 1 1 d . U . . .
H30A H 0.2204 0.0878 0.4089 0.217 Uiso 1 1 calc R U . . .
H30B H 0.1981 0.1435 0.4525 0.217 Uiso 1 1 calc R U . . .
H30C H 0.1761 0.1607 0.3945 0.217 Uiso 1 1 calc R U . . .
C31 C 0.5809(9) 0.3593(7) 0.2516(5) 0.0344(19) Uani 1 1 d . U . . .
C32 C 0.5004(10) 0.3812(7) 0.2549(4) 0.033(2) Uani 1 1 d . U . . .
C33 C 0.4171(10) 0.4133(10) 0.2586(6) 0.054(3) Uani 1 1 d . U . . .
C34 C 0.4418(12) 0.5014(9) 0.2493(7) 0.062(4) Uani 1 1 d . U . . .
H34A H 0.3834 0.5229 0.2520 0.093 Uiso 1 1 calc R U . . .
H34B H 0.4910 0.5255 0.2747 0.093 Uiso 1 1 calc R U . . .
H34C H 0.4665 0.5102 0.2155 0.093 Uiso 1 1 calc R U . . .
C35 C 0.3828(16) 0.4039(13) 0.3126(8) 0.087(6) Uani 1 1 d . U . . .
H35A H 0.3249 0.4260 0.3156 0.131 Uiso 1 1 calc R U . . .
H35B H 0.3677 0.3501 0.3203 0.131 Uiso 1 1 calc R U . . .
H35C H 0.4339 0.4297 0.3364 0.131 Uiso 1 1 calc R U . . .
C36 C 0.3425(15) 0.3784(13) 0.2177(9) 0.096(7) Uani 1 1 d . U . . .
H36A H 0.2844 0.4005 0.2200 0.144 Uiso 1 1 calc R U . . .
H36B H 0.3691 0.3885 0.1844 0.144 Uiso 1 1 calc R U . . .
H36C H 0.3259 0.3237 0.2222 0.144 Uiso 1 1 calc R U . . .
C37 C 0.9676(9) 0.4872(7) 0.1755(5) 0.036(2) Uani 1 1 d . U . . .
C38 C 1.0278(11) 0.4850(11) 0.1481(6) 0.058(4) Uani 1 1 d . U . . .
C39 C 1.1016(14) 0.4852(15) 0.1113(8) 0.111(8) Uani 1 1 d D U . . .
C40 C 1.060(2) 0.499(2) 0.0590(8) 0.199(17) Uani 1 1 d D U . . .
H40A H 1.1100 0.4988 0.0343 0.298 Uiso 1 1 calc R U . . .
H40B H 1.0050 0.4584 0.0500 0.298 Uiso 1 1 calc R U . . .
H40C H 1.0393 0.5476 0.0589 0.298 Uiso 1 1 calc R U . . .
C41 C 1.135(3) 0.4098(18) 0.1112(18) 0.26(2) Uiso 1 1 d D U . . .
H41A H 1.1842 0.4102 0.0865 0.388 Uiso 1 1 calc R U . . .
H41B H 1.1616 0.4011 0.1449 0.388 Uiso 1 1 calc R U . . .
H41C H 1.0795 0.3693 0.1023 0.388 Uiso 1 1 calc R U . . .
C42 C 1.185(3) 0.5488(19) 0.1265(18) 0.25(2) Uiso 1 1 d D U . . .
H42A H 1.2360 0.5504 0.1024 0.382 Uiso 1 1 calc R U . . .
H42B H 1.1624 0.5970 0.1264 0.382 Uiso 1 1 calc R U . . .
H42C H 1.2107 0.5400 0.1604 0.382 Uiso 1 1 calc R U . . .
C43 C 0.5089(10) 0.0034(8) 0.3659(5) 0.043(2) Uani 1 1 d . U . . .
C44 C 0.4586(9) -0.0552(8) 0.3757(6) 0.046(3) Uani 1 1 d . U . . .
C45 C 0.3976(17) -0.1190(13) 0.3951(12) 0.118(7) Uani 1 1 d . U . . .
C46 C 0.401(3) -0.1847(16) 0.3528(19) 0.231(16) Uani 1 1 d . U . . .
H46A H 0.4681 -0.1893 0.3483 0.346 Uiso 1 1 calc R U . . .
H46B H 0.3646 -0.2329 0.3639 0.346 Uiso 1 1 calc R U . . .
H46C H 0.3721 -0.1714 0.3206 0.346 Uiso 1 1 calc R U . . .
C47 C 0.300(2) -0.113(2) 0.4014(19) 0.230(17) Uani 1 1 d . U . . .
H47A H 0.2653 -0.1596 0.4150 0.346 Uiso 1 1 calc R U . . .
H47B H 0.2982 -0.0706 0.4250 0.346 Uiso 1 1 calc R U . . .
H47C H 0.2701 -0.1031 0.3687 0.346 Uiso 1 1 calc R U . . .
C48 C 0.441(2) -0.150(2) 0.4378(16) 0.239(18) Uani 1 1 d . U . . .
H48A H 0.5080 -0.1531 0.4310 0.359 Uiso 1 1 calc R U . . .
H48B H 0.4401 -0.1180 0.4677 0.359 Uiso 1 1 calc R U . . .
H48C H 0.4048 -0.2010 0.4437 0.359 Uiso 1 1 calc R U . . .
C49 C 0.8495(9) 0.2919(7) 0.2593(5) 0.0354(19) Uani 1 1 d . U . . .
C50 C 0.9311(8) 0.2674(8) 0.2625(5) 0.038(2) Uani 1 1 d . U . . .
C51 C 1.0312(11) 0.2604(10) 0.2698(7) 0.062(4) Uani 1 1 d . U . . .
C52 C 1.0940(14) 0.3277(15) 0.2896(15) 0.160(12) Uani 1 1 d . U . . .
H52A H 1.1601 0.3186 0.2935 0.240 Uiso 1 1 calc R U . . .
H52B H 1.0920 0.3691 0.2662 0.240 Uiso 1 1 calc R U . . .
H52C H 1.0725 0.3414 0.3225 0.240 Uiso 1 1 calc R U . . .
C53 C 1.0588(18) 0.2490(19) 0.2179(10) 0.131(9) Uani 1 1 d . U . . .
H53A H 1.0177 0.2035 0.2029 0.197 Uiso 1 1 calc R U . . .
H53B H 1.0508 0.2928 0.1979 0.197 Uiso 1 1 calc R U . . .
H53C H 1.1265 0.2431 0.2184 0.197 Uiso 1 1 calc R U . . .
C59 C 1.0332(16) 0.1888(16) 0.2971(13) 0.138(11) Uani 1 1 d . U . . .
H59A H 0.9876 0.1474 0.2801 0.207 Uiso 1 1 calc R U . . .
H59B H 1.0984 0.1775 0.2972 0.207 Uiso 1 1 calc R U . . .
H59C H 1.0149 0.1946 0.3320 0.207 Uiso 1 1 calc R U . . .
C61 C 0.3326(10) -0.0312(8) 0.2356(5) 0.043(2) Uani 1 1 d . U . . .
C62 C 0.2498(10) -0.0204(9) 0.2344(6) 0.051(3) Uani 1 1 d . U . . .
C63 C 0.1495(11) -0.0162(9) 0.2316(8) 0.065(4) Uani 1 1 d . U . . .
C64 C 0.0878(17) -0.0864(16) 0.2055(13) 0.136(10) Uani 1 1 d . U . . .
H64A H 0.0198 -0.0814 0.2043 0.204 Uiso 1 1 calc R U . . .
H64B H 0.1085 -0.0912 0.1710 0.204 Uiso 1 1 calc R U . . .
H64C H 0.0956 -0.1314 0.2244 0.204 Uiso 1 1 calc R U . . .
C65 C 0.1364(17) 0.0492(16) 0.1976(12) 0.126(9) Uani 1 1 d . U . . .
H65A H 0.0681 0.0532 0.1952 0.189 Uiso 1 1 calc R U . . .
H65B H 0.1746 0.0964 0.2120 0.189 Uiso 1 1 calc R U . . .
H65C H 0.1580 0.0400 0.1639 0.189 Uiso 1 1 calc R U . . .
C66 C 0.1150(19) -0.0053(18) 0.2848(10) 0.126(9) Uani 1 1 d . U . . .
H66A H 0.0463 -0.0025 0.2826 0.189 Uiso 1 1 calc R U . . .
H66B H 0.1246 -0.0481 0.3056 0.189 Uiso 1 1 calc R U . . .
H66C H 0.1521 0.0416 0.3001 0.189 Uiso 1 1 calc R U . . .
C67 C 0.6026(11) -0.0956(7) 0.2421(6) 0.047(2) Uani 1 1 d . U . . .
C68 C 0.6701(11) -0.1267(8) 0.2373(6) 0.048(3) Uani 1 1 d . U . . .
C69 C 0.7366(14) -0.1748(10) 0.2317(9) 0.107(6) Uani 1 1 d D U . . .
C70 C 0.8365(14) -0.1329(13) 0.2481(14) 0.195(15) Uani 1 1 d D U . . .
H70A H 0.8832 -0.1664 0.2442 0.292 Uiso 1 1 calc R U . . .
H70B H 0.8538 -0.0886 0.2271 0.292 Uiso 1 1 calc R U . . .
H70C H 0.8373 -0.1167 0.2836 0.292 Uiso 1 1 calc R U . . .
C71 C 0.738(3) -0.199(2) 0.1763(11) 0.240(16) Uani 1 1 d D U . . .
H71A H 0.7846 -0.2324 0.1727 0.360 Uiso 1 1 calc R U . . .
H71B H 0.6736 -0.2255 0.1646 0.360 Uiso 1 1 calc R U . . .
H71C H 0.7567 -0.1539 0.1559 0.360 Uiso 1 1 calc R U . . .
C72 C 0.712(2) -0.2446(13) 0.2623(14) 0.209(15) Uani 1 1 d D U . . .
H72A H 0.7601 -0.2767 0.2574 0.314 Uiso 1 1 calc R U . . .
H72B H 0.7127 -0.2303 0.2981 0.314 Uiso 1 1 calc R U . . .
H72C H 0.6480 -0.2724 0.2513 0.314 Uiso 1 1 calc R U . . .
C73 C 0.7908(10) 0.0637(7) 0.3314(5) 0.040(2) Uani 1 1 d . U . . .
C74 C 0.8093(10) 0.0622(8) 0.3753(5) 0.043(3) Uani 1 1 d . U . . .
C75 C 0.8456(13) 0.0513(10) 0.4266(6) 0.072(4) Uani 1 1 d D U . . .
C76 C 0.833(3) 0.1193(19) 0.4595(12) 0.101(11) Uani 0.55(3) 1 d D U P C 1
H76A H 0.8569 0.1131 0.4942 0.151 Uiso 0.55(3) 1 calc R U P C 1
H76B H 0.8694 0.1658 0.4459 0.151 Uiso 0.55(3) 1 calc R U P C 1
H76C H 0.7643 0.1224 0.4594 0.151 Uiso 0.55(3) 1 calc R U P C 1
C77 C 0.783(3) -0.0223(18) 0.4436(18) 0.131(15) Uani 0.55(3) 1 d D U P C 1
H77A H 0.8034 -0.0332 0.4781 0.197 Uiso 0.55(3) 1 calc R U P C 1
H77B H 0.7150 -0.0166 0.4428 0.197 Uiso 0.55(3) 1 calc R U P C 1
H77C H 0.7899 -0.0639 0.4208 0.197 Uiso 0.55(3) 1 calc R U P C 1
C78 C 0.9530(19) 0.044(3) 0.4271(15) 0.110(12) Uani 0.55(3) 1 d D U P C 1
H78A H 0.9760 0.0365 0.4618 0.165 Uiso 0.55(3) 1 calc R U P C 1
H78B H 0.9597 0.0002 0.4060 0.165 Uiso 0.55(3) 1 calc R U P C 1
H78C H 0.9913 0.0897 0.4140 0.165 Uiso 0.55(3) 1 calc R U P C 1
C76A C 0.926(4) 0.118(3) 0.4427(19) 0.110(14) Uani 0.45(3) 1 d . U P C 2
H76D H 0.9506 0.1103 0.4772 0.164 Uiso 0.45(3) 1 calc R U P C 2
H76E H 0.9792 0.1208 0.4196 0.164 Uiso 0.45(3) 1 calc R U P C 2
H76F H 0.9011 0.1649 0.4417 0.164 Uiso 0.45(3) 1 calc R U P C 2
C77A C 0.860(5) -0.029(3) 0.437(2) 0.111(13) Uani 0.45(3) 1 d . U P C 2
H77D H 0.8847 -0.0316 0.4716 0.167 Uiso 0.45(3) 1 calc R U P C 2
H77E H 0.7987 -0.0637 0.4311 0.167 Uiso 0.45(3) 1 calc R U P C 2
H77F H 0.9072 -0.0419 0.4135 0.167 Uiso 0.45(3) 1 calc R U P C 2
C78A C 0.756(5) 0.054(3) 0.4647(19) 0.108(13) Uani 0.45(3) 1 d . U P C 2
H78D H 0.7780 0.0464 0.4996 0.163 Uiso 0.45(3) 1 calc R U P C 2
H78E H 0.7355 0.1025 0.4622 0.163 Uiso 0.45(3) 1 calc R U P C 2
H78F H 0.7014 0.0131 0.4547 0.163 Uiso 0.45(3) 1 calc R U P C 2
C79 C 0.6936(10) 0.5619(7) 0.3327(5) 0.035(2) Uani 1 1 d . U . . .
C80 C 0.6505(11) 0.5878(8) 0.3633(6) 0.047(3) Uani 1 1 d . U . . .
C81 C 0.5966(14) 0.6244(12) 0.4002(7) 0.073(4) Uani 1 1 d . U . . .
C82 C 0.592(2) 0.5748(19) 0.4485(9) 0.140(10) Uani 1 1 d . U . . .
H82A H 0.5564 0.5239 0.4401 0.210 Uiso 1 1 calc R U . . .
H82B H 0.5597 0.5977 0.4749 0.210 Uiso 1 1 calc R U . . .
H82C H 0.6580 0.5719 0.4608 0.210 Uiso 1 1 calc R U . . .
C83 C 0.6558(19) 0.7041(14) 0.4147(10) 0.121(8) Uani 1 1 d . U . . .
H83A H 0.6666 0.7340 0.3842 0.181 Uiso 1 1 calc R U . . .
H83B H 0.7182 0.6991 0.4308 0.181 Uiso 1 1 calc R U . . .
H83C H 0.6201 0.7294 0.4383 0.181 Uiso 1 1 calc R U . . .
C84 C 0.4987(15) 0.6292(14) 0.3781(8) 0.095(7) Uani 1 1 d . U . . .
H84A H 0.5045 0.6484 0.3437 0.142 Uiso 1 1 calc R U . . .
H84B H 0.4697 0.6634 0.3990 0.142 Uiso 1 1 calc R U . . .
H84C H 0.4578 0.5788 0.3770 0.142 Uiso 1 1 calc R U . . .
C85 C 0.8027(10) 0.0667(8) 0.1748(5) 0.043(2) Uani 1 1 d . U . . .
C86 C 0.8301(13) 0.0676(9) 0.1317(6) 0.060(3) Uani 1 1 d . U . . .
C87 C 0.8708(14) 0.0622(12) 0.0833(7) 0.091(6) Uani 1 1 d D U . . .
C88 C 0.927(3) 0.1402(15) 0.0706(14) 0.250(18) Uani 1 1 d D U . . .
H88A H 0.9552 0.1376 0.0377 0.376 Uiso 1 1 calc R U . . .
H88B H 0.8832 0.1765 0.0694 0.376 Uiso 1 1 calc R U . . .
H88C H 0.9786 0.1566 0.0966 0.376 Uiso 1 1 calc R U . . .
C89 C 0.937(2) 0.0065(17) 0.0819(11) 0.177(13) Uani 1 1 d D U . . .
H89A H 0.9626 0.0054 0.0481 0.265 Uiso 1 1 calc R U . . .
H89B H 0.9909 0.0216 0.1069 0.265 Uiso 1 1 calc R U . . .
H89C H 0.9018 -0.0438 0.0896 0.265 Uiso 1 1 calc R U . . .
C90 C 0.787(2) 0.041(2) 0.0459(10) 0.254(18) Uani 1 1 d D U . . .
H90A H 0.8114 0.0368 0.0121 0.381 Uiso 1 1 calc R U . . .
H90B H 0.7485 -0.0073 0.0549 0.381 Uiso 1 1 calc R U . . .
H90C H 0.7475 0.0802 0.0462 0.381 Uiso 1 1 calc R U . . .
C91 C 0.7206(10) 0.3465(8) 0.4611(5) 0.043(3) Uani 1 1 d . U . . .
C92 C 0.7860(15) 0.3053(10) 0.4940(6) 0.070(5) Uani 1 1 d . U . . .
H92A H 0.7530 0.2532 0.4989 0.105 Uiso 1 1 calc R U . . .
H92B H 0.8463 0.3048 0.4772 0.105 Uiso 1 1 calc R U . . .
H92C H 0.8005 0.3315 0.5269 0.105 Uiso 1 1 calc R U . . .
C93 C 0.6278(13) 0.3494(10) 0.4883(6) 0.065(4) Uani 1 1 d . U . . .
H93A H 0.5931 0.2978 0.4934 0.097 Uiso 1 1 calc R U . . .
H93B H 0.6442 0.3753 0.5212 0.097 Uiso 1 1 calc R U . . .
H93C H 0.5868 0.3769 0.4679 0.097 Uiso 1 1 calc R U . . .
C94 C 0.7726(13) 0.4268(8) 0.4539(5) 0.055(4) Uani 1 1 d . U . . .
H94A H 0.8322 0.4260 0.4365 0.082 Uiso 1 1 calc R U . . .
H94B H 0.7310 0.4539 0.4336 0.082 Uiso 1 1 calc R U . . .
H94C H 0.7884 0.4523 0.4869 0.082 Uiso 1 1 calc R U . . .
C95 C 0.7392(11) 0.3547(8) 0.0462(5) 0.046(3) Uani 1 1 d . U . . .
C96 C 0.7804(13) 0.4357(8) 0.0605(5) 0.057(4) Uani 1 1 d . U . . .
H96A H 0.8383 0.4380 0.0827 0.086 Uiso 1 1 calc R U . . .
H96B H 0.7973 0.4642 0.0300 0.086 Uiso 1 1 calc R U . . .
H96C H 0.7323 0.4576 0.0782 0.086 Uiso 1 1 calc R U . . .
C97 C 0.8149(14) 0.3175(10) 0.0191(7) 0.066(4) Uani 1 1 d . U . . .
H97A H 0.7867 0.2648 0.0101 0.099 Uiso 1 1 calc R U . . .
H97B H 0.8335 0.3451 -0.0116 0.099 Uiso 1 1 calc R U . . .
H97C H 0.8721 0.3191 0.0418 0.099 Uiso 1 1 calc R U . . .
C98 C 0.6486(14) 0.3537(10) 0.0113(6) 0.064(4) Uani 1 1 d . U . . .
H98A H 0.6202 0.3015 0.0014 0.095 Uiso 1 1 calc R U . . .
H98B H 0.6014 0.3763 0.0294 0.095 Uiso 1 1 calc R U . . .
H98C H 0.6664 0.3829 -0.0189 0.095 Uiso 1 1 calc R U . . .
C99 C 0.9504(14) 0.7273(9) 0.3872(7) 0.067(4) Uani 1 1 d . U . . .
C100 C 0.9096(13) 0.6500(10) 0.4589(6) 0.063(4) Uani 1 1 d . U . . .
C101 C 0.9539(13) 0.7173(11) 0.4397(7) 0.071(4) Uani 1 1 d . U . . .
H101 H 0.9867 0.7567 0.4618 0.085 Uiso 1 1 calc R U . . .
C102 C 0.9139(11) 0.6433(9) 0.5179(6) 0.081(4) Uani 1 1 d D U . . .
C103 C 0.9992(15) 0.8052(11) 0.3743(7) 0.110(6) Uani 1 1 d D U . . .
C104 C 0.9455(19) 0.6945(12) 0.1243(9) 0.096(6) Uani 1 1 d D U . . .
C105 C 0.9639(14) 0.7457(10) 0.0808(8) 0.109(6) Uani 1 1 d D U . . .
O1 O 0.6291(7) 0.3384(5) 0.1275(3) 0.0420(17) Uani 1 1 d . U . . .
O2 O 0.7924(7) 0.3007(5) 0.1355(3) 0.0407(17) Uani 1 1 d . U . . .
O3 O 0.6584(8) 0.2222(5) 0.0829(4) 0.049(2) Uani 1 1 d . U . . .
O4 O 0.7823(7) 0.2972(5) 0.3747(3) 0.0403(17) Uani 1 1 d . U . . .
O5 O 0.6198(6) 0.3387(5) 0.3715(3) 0.0403(17) Uani 1 1 d . U . . .
O6 O 0.6406(7) 0.2182(5) 0.4141(3) 0.047(2) Uani 1 1 d . U . . .
O7 O 0.5586(6) 0.0872(5) 0.2449(3) 0.0335(19) Uani 1 1 d . U . . .
O8 O 0.6260(6) 0.1907(5) 0.2899(3) 0.0337(15) Uani 1 1 d . U . . .
O9 O 0.6298(6) 0.1911(5) 0.2068(3) 0.0334(15) Uani 1 1 d . U . . .
O10 O 0.8696(10) 0.5920(7) 0.4387(4) 0.081(4) Uani 1 1 d . U . . .
O11 O 0.9213(9) 0.6883(6) 0.3523(4) 0.067(3) Uani 1 1 d . U . . .
O12 O 0.960(2) 0.7127(13) 0.1664(8) 0.160(8) Uani 1 1 d D U . . .
O13 O 0.8905(11) 0.6351(10) 0.1126(6) 0.111(5) Uani 1 1 d . U . . .
N1 N 0.6056(8) 0.1551(6) 0.2473(4) 0.038(2) Uani 1 1 d . U . . .
F1 F 0.8229(9) 0.6227(8) 0.5337(5) 0.111(4) Uani 1 1 d D U . . .
F2 F 0.9627(9) 0.5900(8) 0.5340(5) 0.116(4) Uani 1 1 d D U . . .
F3 F 0.9520(12) 0.7078(8) 0.5433(5) 0.153(6) Uani 1 1 d D U . . .
F4 F 1.0534(14) 0.8500(9) 0.4071(6) 0.182(8) Uani 1 1 d D U . . .
F5 F 0.9362(14) 0.8482(9) 0.3580(8) 0.194(8) Uani 1 1 d D U . . .
F6 F 1.0529(15) 0.8064(9) 0.3338(7) 0.179(8) Uani 1 1 d D U . . .
F7 F 0.934(3) 0.8113(15) 0.0883(17) 0.160(14) Uani 0.48(3) 1 d D U P D 1
F8 F 1.0638(17) 0.763(2) 0.0791(17) 0.160(13) Uani 0.48(3) 1 d D U P D 1
F9 F 0.929(4) 0.715(3) 0.0358(10) 0.166(14) Uani 0.48(3) 1 d D U P D 1
F7B F 1.020(3) 0.8113(18) 0.0936(16) 0.180(16) Uani 0.52(3) 1 d D U P D 2
F8B F 0.998(3) 0.721(2) 0.0386(12) 0.144(12) Uani 0.52(3) 1 d D U P D 2
F9B F 0.879(2) 0.765(2) 0.0639(13) 0.141(12) Uani 0.52(3) 1 d D U P D 2
P1 P 0.7025(3) 0.30006(19) 0.10143(12) 0.0359(7) Uani 1 1 d . U . . .
P2 P 0.6895(3) 0.29675(18) 0.40180(12) 0.0357(7) Uani 1 1 d . U . . .
O1W O 0.9076(17) 0.6483(10) 0.2546(6) 0.060(7) Uiso 0.66(4) 1 d . U P E 1
O1WA O 0.971(3) 0.6533(19) 0.2541(12) 0.061(13) Uiso 0.34(4) 1 d D U P A 2
N2 N 1.216(3) 0.753(2) 0.2174(16) 0.174(16) Uiso 0.78(2) 1 d D U P F 1
C107 C 1.280(3) 0.720(2) 0.2195(16) 0.134(14) Uiso 0.78(2) 1 d D U P F 1
C106 C 1.369(3) 0.694(2) 0.2289(16) 0.131(13) Uiso 0.78(2) 1 d D U P F 1
N3 N 1.105(7) 0.681(9) 0.121(2) 0.20(5) Uiso 0.22(2) 1 d D U P F 2
C108 C 1.102(5) 0.673(4) 0.1652(17) 0.048(17) Uiso 0.22(2) 1 d D U P F 2
C109 C 1.087(3) 0.658(3) 0.2173(16) 0.030(13) Uiso 0.22(2) 1 d D U P F 2

loop_
_atom_site_aniso_label
_atom_site_aniso_U_11
_atom_site_aniso_U_22
_atom_site_aniso_U_33
_atom_site_aniso_U_23
_atom_site_aniso_U_13
_atom_site_aniso_U_12
Ag1 0.0206(4) 0.0196(4) 0.0237(4) 0.0010(3) 0.0035(3) 0.0023(3)
Ag2A 0.031(5) 0.041(6) 0.043(5) 0.000(5) 0.003(4) -0.006(4)
Ag2B 0.046(2) 0.0408(19) 0.0259(12) -0.0052(10) -0.0011(13) 0.0008(15)
Ag2C 0.036(5) 0.029(8) 0.043(5) -0.001(5) 0.001(4) -0.005(5)
Ag3A 0.014(2) 0.0252(19) 0.062(5) 0.006(3) 0.001(3) 0.0002(14)
Ag3B 0.032(2) 0.0354(16) 0.047(3) 0.0007(17) -0.0056(19) -0.0028(11)
Ag4A 0.040(7) 0.032(5) 0.040(5) -0.003(4) -0.002(4) 0.001(4)
Ag4B 0.0307(12) 0.0315(10) 0.0262(9) -0.0015(7) 0.0023(8) 0.0029(8)
Ag5 0.0372(5) 0.0314(5) 0.0353(5) 0.0039(4) 0.0037(4) 0.0024(4)
Ag6 0.0422(6) 0.0369(5) 0.0389(6) -0.0081(4) -0.0017(4) 0.0059(4)
Ag7 0.0424(6) 0.0237(5) 0.0478(6) -0.0003(4) 0.0050(5) -0.0033(4)
Ag8 0.0371(5) 0.0315(5) 0.0372(5) 0.0005(4) 0.0028(4) 0.0041(4)
Ag9 0.0356(6) 0.0373(6) 0.0530(6) -0.0132(5) 0.0003(5) 0.0032(4)
Ag10 0.0408(6) 0.0284(5) 0.0321(5) -0.0014(4) 0.0013(4) 0.0046(4)
Ag11 0.0427(6) 0.0347(5) 0.0349(5) -0.0032(4) -0.0016(4) 0.0060(4)
Ag12 0.0429(6) 0.0336(5) 0.0647(7) 0.0124(5) 0.0173(5) 0.0116(4)
Ag13 0.0380(6) 0.0300(5) 0.0562(7) -0.0049(4) 0.0024(5) 0.0023(4)
Ag14 0.0301(5) 0.0268(5) 0.0332(5) 0.0023(4) 0.0027(4) -0.0022(4)
Ag15 0.0271(14) 0.0428(13) 0.055(3) 0.0162(15) 0.0068(13) 0.0032(10)
A15 0.046(8) 0.025(5) 0.043(6) -0.003(5) 0.014(4) 0.010(5)
Ag16 0.0337(5) 0.0243(5) 0.0473(6) -0.0008(4) -0.0028(4) 0.0020(4)
Ag17 0.0518(6) 0.0315(5) 0.0305(5) -0.0013(4) 0.0034(4) 0.0112(4)
Ag18 0.0402(5) 0.0237(5) 0.0369(5) 0.0036(4) 0.0039(4) 0.0022(4)
Ag19 0.0376(6) 0.0289(5) 0.0507(6) -0.0087(4) -0.0051(5) 0.0073(4)
Ag20 0.0537(7) 0.0269(5) 0.0481(6) -0.0038(4) -0.0069(5) -0.0051(4)
Ag21 0.0405(6) 0.0340(5) 0.0353(5) 0.0019(4) 0.0020(4) 0.0066(4)
Ag22 0.0335(5) 0.0308(5) 0.0420(6) -0.0051(4) 0.0026(4) 0.0018(4)
C1 0.046(6) 0.043(5) 0.040(6) -0.008(4) 0.006(4) 0.000(4)
C2 0.043(7) 0.040(6) 0.048(7) -0.016(6) -0.008(6) 0.004(5)
C3 0.100(10) 0.042(8) 0.069(9) -0.005(7) -0.011(9) -0.022(8)
C4 0.123(17) 0.097(15) 0.074(9) -0.053(10) -0.029(10) 0.001(14)
C5 0.077(9) 0.14(2) 0.130(19) -0.043(17) -0.008(11) -0.058(11)
C6 0.25(3) 0.042(9) 0.19(2) 0.016(14) -0.09(3) -0.022(15)
C7 0.039(5) 0.042(6) 0.040(4) 0.002(5) -0.004(5) 0.000(4)
C8 0.044(6) 0.061(8) 0.041(5) 0.020(6) -0.003(5) -0.007(5)
C9 0.062(9) 0.127(13) 0.046(8) 0.019(9) -0.010(6) 0.019(9)
C10 0.30(4) 0.159(16) 0.11(2) 0.057(17) -0.05(2) 0.104(19)
C11 0.19(2) 0.37(4) 0.056(12) 0.02(2) 0.041(16) 0.12(3)
C12 0.142(18) 0.35(3) 0.11(2) 0.09(3) -0.081(14) -0.10(2)
C13 0.048(5) 0.022(4) 0.036(5) 0.004(4) 0.002(4) 0.008(5)
C14 0.051(7) 0.041(7) 0.044(6) 0.010(6) -0.002(5) 0.014(6)
C15 0.087(12) 0.093(11) 0.052(9) 0.025(8) -0.015(7) 0.026(8)
C16 0.081(14) 0.123(14) 0.089(15) -0.017(11) -0.045(11) 0.023(10)
C17 0.111(17) 0.108(16) 0.16(2) -0.002(14) -0.065(13) 0.069(14)
C18 0.12(2) 0.28(3) 0.100(16) 0.13(2) -0.013(12) 0.010(17)
C19 0.029(4) 0.038(5) 0.041(4) -0.004(4) -0.006(4) -0.004(3)
C20 0.036(5) 0.042(7) 0.038(5) -0.007(5) 0.001(4) -0.005(4)
C21 0.036(6) 0.054(7) 0.062(8) -0.005(7) -0.005(5) -0.015(6)
C22 0.046(9) 0.106(15) 0.097(11) 0.010(10) 0.030(9) 0.010(10)
C23 0.057(11) 0.061(8) 0.148(19) -0.031(10) -0.010(11) -0.017(8)
C24 0.061(11) 0.121(15) 0.098(12) 0.009(12) -0.029(10) 0.008(12)
C25 0.041(5) 0.041(6) 0.039(4) -0.005(5) 0.001(5) 0.006(4)
C26 0.045(6) 0.050(7) 0.046(5) 0.001(6) 0.019(5) 0.006(5)
C27 0.071(9) 0.115(12) 0.034(7) -0.008(8) 0.011(6) 0.025(9)
C28 0.099(13) 0.17(2) 0.054(9) 0.011(13) 0.005(10) 0.050(15)
C29 0.21(3) 0.147(14) 0.068(14) -0.034(13) 0.020(17) 0.095(15)
C30 0.075(10) 0.29(3) 0.052(12) 0.005(17) 0.027(9) -0.009(15)
C31 0.024(4) 0.036(5) 0.040(5) 0.005(4) 0.003(4) -0.003(3)
C32 0.056(6) 0.030(6) 0.017(5) 0.005(5) 0.004(4) 0.019(5)
C33 0.027(6) 0.080(8) 0.052(8) 0.005(7) 0.009(6) 0.005(6)
C34 0.057(10) 0.070(8) 0.074(11) 0.004(7) 0.004(8) 0.050(7)
C35 0.086(14) 0.110(15) 0.078(10) 0.016(10) 0.040(9) 0.043(12)
C36 0.068(12) 0.104(14) 0.118(14) -0.028(13) -0.039(11) 0.034(11)
C37 0.028(5) 0.037(6) 0.040(4) -0.002(4) 0.006(4) -0.006(4)
C38 0.039(7) 0.096(11) 0.045(6) 0.027(7) 0.018(6) 0.023(7)
C39 0.067(12) 0.19(2) 0.102(13) 0.065(14) 0.050(9) 0.076(13)
C40 0.15(3) 0.37(5) 0.081(12) 0.11(2) 0.067(15) 0.06(3)
C43 0.049(6) 0.036(5) 0.043(6) 0.009(4) 0.008(4) 0.003(4)
C44 0.026(6) 0.040(6) 0.072(9) 0.023(6) 0.008(6) 0.008(5)
C45 0.089(12) 0.076(11) 0.186(18) 0.094(11) 0.015(13) 0.000(10)
C46 0.26(4) 0.060(14) 0.33(3) 0.005(18) 0.03(3) -0.08(2)
C47 0.090(13) 0.21(3) 0.40(5) 0.19(3) 0.10(2) -0.002(18)
C48 0.15(2) 0.25(3) 0.26(3) 0.22(2) -0.06(2) -0.09(2)
C49 0.033(5) 0.031(4) 0.041(5) 0.003(3) -0.004(5) 0.004(4)
C50 0.009(4) 0.067(7) 0.031(6) 0.018(5) -0.002(4) -0.011(4)
C51 0.036(6) 0.063(9) 0.086(10) 0.001(8) -0.012(7) 0.015(6)
C52 0.025(9) 0.111(13) 0.34(3) -0.075(19) -0.039(16) 0.010(10)
C53 0.090(16) 0.21(3) 0.124(14) 0.025(13) 0.054(13) 0.087(17)
C59 0.054(12) 0.144(17) 0.22(3) 0.109(19) 0.019(16) 0.030(12)
C61 0.040(5) 0.038(5) 0.048(6) -0.004(4) 0.005(4) -0.004(5)
C62 0.036(5) 0.060(9) 0.052(8) -0.010(6) 0.005(5) -0.005(5)
C63 0.034(6) 0.047(8) 0.113(12) -0.002(7) 0.025(8) 0.000(6)
C64 0.061(12) 0.122(15) 0.21(3) -0.043(17) -0.022(16) -0.025(13)
C65 0.066(13) 0.137(16) 0.18(2) 0.070(17) 0.000(15) 0.019(13)
C66 0.097(17) 0.18(3) 0.116(14) -0.001(13) 0.045(13) 0.061(18)
C67 0.054(6) 0.026(6) 0.060(7) -0.005(4) 0.006(5) 0.007(4)
C68 0.049(7) 0.035(7) 0.062(9) 0.000(5) 0.009(7) 0.008(5)
C69 0.076(10) 0.053(10) 0.199(19) 0.000(11) 0.002(13) 0.037(8)
C70 0.055(9) 0.085(16) 0.45(5) -0.01(2) 0.00(2) 0.032(10)
C71 0.22(3) 0.29(4) 0.26(2) -0.09(2) 0.07(2) 0.17(3)
C72 0.15(2) 0.078(16) 0.42(4) 0.09(2) 0.06(3) 0.056(14)
C73 0.040(5) 0.035(5) 0.044(4) 0.000(5) -0.006(5) 0.011(5)
C74 0.051(7) 0.037(6) 0.040(5) 0.003(5) -0.010(5) 0.010(5)
C75 0.095(11) 0.081(10) 0.046(7) 0.011(7) -0.010(7) 0.032(8)
C76 0.15(3) 0.13(2) 0.032(13) -0.010(14) -0.011(19) 0.06(2)
C77 0.19(3) 0.12(2) 0.08(2) 0.051(17) 0.03(3) 0.00(2)
C78 0.101(15) 0.16(3) 0.08(2) -0.01(2) -0.041(15) 0.059(18)
C76A 0.09(2) 0.15(2) 0.08(3) -0.04(2) -0.039(17) 0.02(2)
C77A 0.17(4) 0.118(17) 0.06(2) 0.04(2) -0.01(3) 0.08(2)
C78A 0.15(3) 0.11(3) 0.069(17) 0.02(2) 0.04(2) 0.04(2)
C79 0.043(5) 0.024(4) 0.038(5) -0.001(4) 0.005(4) 0.007(4)
C80 0.053(7) 0.049(7) 0.046(7) -0.012(6) 0.004(6) 0.024(7)
C81 0.069(10) 0.098(11) 0.062(9) -0.018(8) 0.016(8) 0.043(8)
C82 0.18(3) 0.21(2) 0.068(12) 0.025(14) 0.066(14) 0.11(2)
C83 0.121(16) 0.119(13) 0.130(19) -0.086(13) 0.003(15) 0.047(12)
C84 0.076(10) 0.133(18) 0.094(13) -0.042(12) 0.015(10) 0.066(11)
C85 0.048(5) 0.037(6) 0.046(5) 0.003(5) 0.014(5) 0.012(5)
C86 0.075(8) 0.055(7) 0.056(6) 0.000(7) 0.029(6) 0.024(7)
C87 0.094(13) 0.145(15) 0.055(8) 0.007(9) 0.031(8) 0.070(11)
C88 0.35(4) 0.19(2) 0.22(3) 0.08(3) 0.22(3) 0.05(2)
C89 0.21(3) 0.25(3) 0.13(2) 0.02(2) 0.081(19) 0.17(3)
C90 0.17(2) 0.56(5) 0.061(14) -0.05(3) -0.014(15) 0.14(3)
C91 0.049(7) 0.035(6) 0.042(6) 0.000(5) -0.001(5) -0.001(5)
C92 0.099(12) 0.064(10) 0.042(8) 0.002(7) -0.022(8) 0.010(9)
C93 0.083(10) 0.061(10) 0.046(9) -0.016(7) 0.023(7) -0.001(8)
C94 0.091(11) 0.034(6) 0.032(8) -0.010(5) 0.008(7) -0.007(6)
C95 0.064(8) 0.035(6) 0.036(6) -0.003(5) 0.005(5) 0.003(6)
C96 0.097(12) 0.040(6) 0.030(7) 0.004(5) 0.012(7) -0.002(7)
C97 0.084(10) 0.056(9) 0.058(10) -0.005(8) 0.029(8) 0.005(8)
C98 0.090(10) 0.057(10) 0.042(8) 0.006(7) -0.011(7) 0.012(8)
C99 0.080(11) 0.049(6) 0.066(7) -0.016(5) 0.003(8) -0.002(6)
C100 0.062(9) 0.069(8) 0.053(6) -0.021(5) 0.005(6) 0.002(7)
C101 0.068(11) 0.071(9) 0.067(7) -0.017(7) -0.004(8) 0.002(8)
C102 0.082(10) 0.108(11) 0.049(7) -0.024(7) 0.006(8) 0.012(8)
C103 0.154(18) 0.049(8) 0.112(13) -0.008(8) 0.009(10) -0.016(8)
C104 0.125(15) 0.071(10) 0.094(9) 0.044(9) 0.030(11) 0.016(9)
C105 0.135(14) 0.081(10) 0.112(10) 0.048(9) 0.031(11) 0.010(9)
O1 0.050(4) 0.039(4) 0.035(4) 0.000(3) 0.007(3) 0.001(3)
O2 0.047(5) 0.034(4) 0.040(4) -0.005(3) 0.000(3) 0.004(3)
O3 0.068(6) 0.034(4) 0.039(5) -0.005(3) 0.004(4) -0.004(4)
O4 0.044(5) 0.031(3) 0.044(4) -0.001(3) 0.006(3) 0.003(3)
O5 0.041(4) 0.035(4) 0.042(4) -0.002(3) 0.001(3) 0.001(3)
O6 0.067(6) 0.033(4) 0.036(5) 0.003(3) 0.009(4) -0.005(4)
O7 0.047(5) 0.028(4) 0.026(4) -0.003(3) -0.002(4) 0.010(4)
O8 0.033(3) 0.031(3) 0.034(4) 0.002(3) 0.001(3) -0.002(3)
O9 0.035(4) 0.032(4) 0.034(4) -0.002(3) 0.005(3) 0.006(3)
O10 0.105(9) 0.083(7) 0.042(5) -0.025(4) 0.002(5) -0.018(6)
O11 0.079(7) 0.044(4) 0.069(6) -0.021(4) -0.003(6) -0.004(4)
O12 0.24(2) 0.162(17) 0.094(10) 0.027(10) 0.030(14) 0.079(15)
O13 0.085(9) 0.120(9) 0.124(9) 0.092(8) 0.015(7) 0.001(7)
N1 0.046(6) 0.044(5) 0.023(5) 0.001(4) 0.003(4) 0.004(4)
F1 0.102(8) 0.159(12) 0.073(8) 0.002(8) 0.038(7) 0.024(7)
F2 0.107(9) 0.176(11) 0.071(8) 0.015(8) -0.005(7) 0.047(9)
F3 0.221(17) 0.137(10) 0.074(8) -0.051(8) 0.016(10) -0.039(10)
F4 0.26(2) 0.104(11) 0.133(11) 0.006(9) -0.021(11) -0.094(12)
F5 0.225(18) 0.065(9) 0.29(3) 0.021(12) -0.024(13) 0.019(10)
F6 0.26(2) 0.092(11) 0.165(13) 0.009(10) 0.090(14) -0.039(11)
F7 0.21(3) 0.083(17) 0.20(3) 0.078(15) 0.07(3) 0.04(2)
F8 0.142(16) 0.12(3) 0.21(3) 0.05(3) 0.069(19) -0.013(17)
F9 0.20(3) 0.21(3) 0.089(12) 0.036(15) 0.03(2) 0.04(3)
F7B 0.20(3) 0.11(2) 0.20(3) 0.045(15) 0.04(3) -0.05(2)
F8B 0.16(3) 0.17(2) 0.112(17) 0.057(14) 0.06(2) 0.01(2)
F9B 0.17(2) 0.15(3) 0.11(2) 0.06(2) 0.011(17) 0.057(19)
P1 0.0442(19) 0.0308(17) 0.0292(17) -0.0002(13) 0.0040(14) -0.0030(14)
P2 0.046(2) 0.0302(17) 0.0281(17) -0.0048(13) 0.0035(14) -0.0006(14)

loop_
_atom_type_symbol
_atom_type_description
_atom_type_scat_dispersion_real
_atom_type_scat_dispersion_imag
_atom_type_scat_source
C C 0.0033 0.0016 'International Tables Vol C Tables 4.2.6.8 and 6.1.1.4'
H H 0.0000 0.0000 'International Tables Vol C Tables 4.2.6.8 and 6.1.1.4'
O O 0.0106 0.0060 'International Tables Vol C Tables 4.2.6.8 and 6.1.1.4'
N N 0.0061 0.0033 'International Tables Vol C Tables 4.2.6.8 and 6.1.1.4'
F F 0.0171 0.0103 'International Tables Vol C Tables 4.2.6.8 and 6.1.1.4'
P P 0.1023 0.0942 'International Tables Vol C Tables 4.2.6.8 and 6.1.1.4'
Ag Ag -0.8971 1.1015 'International Tables Vol C Tables 4.2.6.8 and 6.1.1.4'

loop_
_geom_angle_atom_site_label_1
_geom_angle_atom_site_label_2
_geom_angle_atom_site_label_3
_geom_angle
C31 Ag1 C49 165.7(5)
C31 Ag1 O8 95.0(4)
C49 Ag1 O8 98.2(4)
C31 Ag1 O9 95.2(4)
C49 Ag1 O9 97.2(4)
O8 Ag1 O9 52.3(3)
C31 Ag1 Ag14 116.1(3)
C49 Ag1 Ag14 53.1(3)
O8 Ag1 Ag14 145.4(2)
O9 Ag1 Ag14 107.01(19)
C31 Ag1 Ag3B 114.8(4)
C49 Ag1 Ag3B 54.6(4)
O8 Ag1 Ag3B 112.4(3)
O9 Ag1 Ag3B 148.5(3)
Ag14 Ag1 Ag3B 69.4(2)
C31 Ag1 Ag18 52.1(3)
C49 Ag1 Ag18 117.5(3)
O8 Ag1 Ag18 140.4(2)
O9 Ag1 Ag18 103.68(19)
Ag14 Ag1 Ag18 64.48(3)
Ag3B Ag1 Ag18 102.4(2)
C31 Ag1 Ag16 53.2(3)
C49 Ag1 Ag16 116.5(3)
O8 Ag1 Ag16 108.8(2)
O9 Ag1 Ag16 144.48(19)
Ag14 Ag1 Ag16 102.27(3)
Ag3B Ag1 Ag16 62.02(19)
Ag18 Ag1 Ag16 71.43(3)
C31 Ag1 Ag3A 114.4(4)
C49 Ag1 Ag3A 56.0(4)
O8 Ag1 Ag3A 108.3(4)
O9 Ag1 Ag3A 147.1(3)
Ag14 Ag1 Ag3A 73.6(3)
Ag18 Ag1 Ag3A 105.8(3)
Ag16 Ag1 Ag3A 61.2(2)
C31 Ag1 Ag19 133.9(3)
C49 Ag1 Ag19 55.5(3)
O8 Ag1 Ag19 47.69(19)
O9 Ag1 Ag19 82.05(19)
Ag14 Ag1 Ag19 108.55(4)
Ag3B Ag1 Ag19 70.4(2)
Ag18 Ag1 Ag19 171.88(4)
Ag16 Ag1 Ag19 107.31(3)
Ag3A Ag1 Ag19 67.3(3)
C37 Ag2A C19 149.7(11)
C37 Ag2A C20 157.6(12)
C19 Ag2A C20 26.5(5)
C37 Ag2A Ag5 50.3(6)
C19 Ag2A Ag5 129.5(12)
C20 Ag2A Ag5 150.5(13)
C37 Ag2A Ag14 49.5(5)
C19 Ag2A Ag14 101.1(9)
C20 Ag2A Ag14 122.2(10)
Ag5 Ag2A Ag14 62.7(3)
C19 Ag2B C37 153.4(6)
C19 Ag2B O1WA 103.3(9)
C37 Ag2B O1WA 100.6(9)
C19 Ag2B C20 28.6(4)
C37 Ag2B C20 140.8(6)
O1WA Ag2B C20 90.7(9)
C19 Ag2B Ag14 113.8(5)
C37 Ag2B Ag14 50.1(3)
O1WA Ag2B Ag14 138.1(9)
C20 Ag2B Ag14 131.2(4)
C19 Ag2B Ag5 150.6(5)
C37 Ag2B Ag5 49.1(4)
O1WA Ag2B Ag5 74.7(9)
C20 Ag2B Ag5 164.7(4)
Ag14 Ag2B Ag5 63.42(9)
C19 Ag2B Ag3B 46.7(4)
C37 Ag2B Ag3B 117.9(5)
O1WA Ag2B Ag3B 136.5(8)
C20 Ag2B Ag3B 72.6(4)
Ag14 Ag2B Ag3B 68.9(3)
Ag5 Ag2B Ag3B 115.2(3)
C19 Ag2B Ag22 45.2(4)
C37 Ag2B Ag22 154.3(4)
O1WA Ag2B Ag22 78.3(8)
C20 Ag2B Ag22 64.7(3)
Ag14 Ag2B Ag22 114.7(2)
Ag5 Ag2B Ag22 107.2(2)
Ag3B Ag2B Ag22 58.2(2)
C19 Ag2C C37 171(2)
C19 Ag2C C20 30.7(7)
C37 Ag2C C20 152.7(19)
C19 Ag2C Ag14 121.4(16)
C37 Ag2C Ag14 51.1(7)
C20 Ag2C Ag14 144.5(18)
C19 Ag2C Ag5 138.9(17)
C37 Ag2C Ag5 44.2(8)
C20 Ag2C Ag5 151.3(16)
Ag14 Ag2C Ag5 60.5(7)
C19 Ag2C Ag22 42.0(8)
C37 Ag2C Ag22 141.1(16)
C20 Ag2C Ag22 63.4(9)
Ag14 Ag2C Ag22 112.0(12)
Ag5 Ag2C Ag22 97.2(11)
C19 Ag3A O4 150.3(14)
C19 Ag3A C49 123.4(10)
O4 Ag3A C49 83.1(6)
C19 Ag3A Ag22 48.7(4)
O4 Ag3A Ag22 122.4(7)
C49 Ag3A Ag22 136.5(9)
C19 Ag3A Ag16 105.7(6)
O4 Ag3A Ag16 81.4(4)
C49 Ag3A Ag16 96.6(7)
Ag22 Ag3A Ag16 58.9(2)
C19 Ag3A Ag1 134.6(10)
O4 Ag3A Ag1 73.5(5)
C49 Ag3A Ag1 41.2(4)
Ag22 Ag3A Ag1 108.0(5)
Ag16 Ag3A Ag1 55.9(3)
C19 Ag3B O4 132.5(8)
C19 Ag3B C49 132.2(7)
O4 Ag3B C49 85.9(5)
C19 Ag3B Ag1 147.8(7)
O4 Ag3B Ag1 77.5(3)
C49 Ag3B Ag1 45.7(4)
C19 Ag3B Ag22 47.7(4)
O4 Ag3B Ag22 115.2(5)
C49 Ag3B Ag22 149.7(7)
Ag1 Ag3B Ag22 114.9(4)
C19 Ag3B Ag2B 47.7(4)
O4 Ag3B Ag2B 177.3(5)
C49 Ag3B Ag2B 95.4(5)
Ag1 Ag3B Ag2B 101.8(5)
Ag22 Ag3B Ag2B 62.7(2)
C19 Ag3B Ag16 107.1(5)
O4 Ag3B Ag16 81.7(3)
C49 Ag3B Ag16 105.6(5)
Ag1 Ag3B Ag16 60.0(2)
Ag22 Ag3B Ag16 59.78(19)
Ag2B Ag3B Ag16 95.8(4)
C19 Ag3B Ag14 99.7(5)
O4 Ag3B Ag14 127.1(5)
C49 Ag3B Ag14 45.2(4)
Ag1 Ag3B Ag14 55.0(3)
Ag22 Ag3B Ag14 105.9(4)
Ag2B Ag3B Ag14 53.4(2)
Ag16 Ag3B Ag14 92.2(4)
C25 Ag4A C7 160(3)
C25 Ag4A Ag9 48.3(6)
C7 Ag4A Ag9 124.1(16)
C25 Ag4A Ag21 51.3(8)
C7 Ag4A Ag21 110.5(18)
Ag9 Ag4A Ag21 75.4(5)
C25 Ag4A Ag6 116.1(16)
C7 Ag4A Ag6 45.6(9)
Ag9 Ag4A Ag6 113.6(14)
Ag21 Ag4A Ag6 65.1(9)
C25 Ag4B C7 176.9(7)
C25 Ag4B Ag6 128.1(4)
C7 Ag4B Ag6 54.3(4)
C25 Ag4B Ag21 54.7(4)
C7 Ag4B Ag21 127.6(5)
Ag6 Ag4B Ag21 73.33(14)
C25 Ag4B A15 133.7(6)
C7 Ag4B A15 47.2(6)
Ag6 Ag4B A15 79.8(6)
Ag21 Ag4B A15 130.4(8)
C25 Ag4B Ag9 47.3(4)
C7 Ag4B Ag9 133.9(4)
Ag6 Ag4B Ag9 126.15(19)
Ag21 Ag4B Ag9 77.10(6)
A15 Ag4B Ag9 86.7(5)
C37 Ag5 C13 158.4(5)
C37 Ag5 O13 101.5(5)
C13 Ag5 O13 99.1(5)
C37 Ag5 Ag2A 41.6(7)
C13 Ag5 Ag2A 132.0(8)
O13 Ag5 Ag2A 114.8(7)
C37 Ag5 Ag2B 50.2(4)
C13 Ag5 Ag2B 121.1(4)
O13 Ag5 Ag2B 123.7(4)
C37 Ag5 Ag17 123.2(3)
C13 Ag5 Ag17 46.8(3)
O13 Ag5 Ag17 123.1(5)
Ag2A Ag5 Ag17 85.6(7)
Ag2B Ag5 Ag17 75.04(15)
C37 Ag5 Ag18 109.8(3)
C13 Ag5 Ag18 48.9(3)
O13 Ag5 Ag18 138.3(4)
Ag2A Ag5 Ag18 106.9(6)
Ag2B Ag5 Ag18 97.65(16)
Ag17 Ag5 Ag18 58.65(3)
C37 Ag5 Ag14 47.5(3)
C13 Ag5 Ag14 111.0(3)
O13 Ag5 Ag14 142.3(5)
Ag2A Ag5 Ag14 59.7(4)
Ag2B Ag5 Ag14 57.96(14)
Ag17 Ag5 Ag14 94.45(4)
Ag18 Ag5 Ag14 62.44(3)
C37 Ag5 Ag2C 45.6(8)
C13 Ag5 Ag2C 124.2(8)
O13 Ag5 Ag2C 124.7(8)
Ag17 Ag5 Ag2C 78.9(7)
Ag18 Ag5 Ag2C 96.9(7)
Ag14 Ag5 Ag2C 53.6(6)
C7 Ag6 C1 119.4(5)
C7 Ag6 C61 120.5(5)
C1 Ag6 C61 118.8(5)
C7 Ag6 Ag4B 45.8(3)
C1 Ag6 Ag4B 151.3(3)
C61 Ag6 Ag4B 84.9(3)
C7 Ag6 Ag13 153.6(3)
C1 Ag6 Ag13 83.3(4)
C61 Ag6 Ag13 44.2(4)
Ag4B Ag6 Ag13 107.85(5)
C7 Ag6 Ag20 84.3(3)
C1 Ag6 Ag20 42.1(3)
C61 Ag6 Ag20 153.0(4)
Ag4B Ag6 Ag20 109.70(7)
Ag13 Ag6 Ag20 108.89(4)
C7 Ag6 Ag4A 45.6(5)
C1 Ag6 Ag4A 154.7(6)
C61 Ag6 Ag4A 82.9(5)
Ag13 Ag6 Ag4A 108.2(3)
Ag20 Ag6 Ag4A 112.9(5)
C43 Ag7 O6 155.8(5)
C43 Ag7 Ag8 52.3(4)
O6 Ag7 Ag8 145.3(3)
C43 Ag7 Ag21 50.2(4)
O6 Ag7 Ag21 138.3(3)
Ag8 Ag7 Ag21 69.73(3)
C43 Ag7 Ag9 123.6(4)
O6 Ag7 Ag9 67.1(3)
Ag8 Ag7 Ag9 121.16(4)
Ag21 Ag7 Ag9 74.11(3)
C43 Ag7 Ag19 128.4(4)
O6 Ag7 Ag19 70.2(3)
Ag8 Ag7 Ag19 76.56(4)
Ag21 Ag7 Ag19 122.71(4)
Ag9 Ag7 Ag19 86.36(4)
C43 Ag8 C67 121.1(5)
C43 Ag8 C73 117.8(5)
C67 Ag8 C73 119.9(5)
C43 Ag8 Ag10 151.3(3)
C67 Ag8 Ag10 84.0(4)
C73 Ag8 Ag10 45.0(3)
C43 Ag8 Ag7 45.4(3)
C67 Ag8 Ag7 156.4(4)
C73 Ag8 Ag7 80.1(3)
Ag10 Ag8 Ag7 106.03(4)
C43 Ag8 Ag13 83.8(4)
C67 Ag8 Ag13 45.1(4)
C73 Ag8 Ag13 155.0(3)
Ag10 Ag8 Ag13 109.98(4)
Ag7 Ag8 Ag13 111.54(4)
O5 Ag9 C25 153.9(4)
O5 Ag9 O8 93.9(3)
C25 Ag9 O8 104.4(4)
O5 Ag9 C26 126.2(4)
C25 Ag9 C26 27.7(5)
O8 Ag9 C26 119.7(4)
O5 Ag9 Ag4A 162.1(5)
C25 Ag9 Ag4A 37.6(7)
O8 Ag9 Ag4A 91.7(11)
C26 Ag9 Ag4A 64.1(8)
O5 Ag9 Ag4B 162.3(2)
C25 Ag9 Ag4B 42.0(4)
O8 Ag9 Ag4B 82.5(2)
C26 Ag9 Ag4B 69.5(3)
O5 Ag9 Ag7 93.3(2)
C25 Ag9 Ag7 82.5(4)
O8 Ag9 Ag7 55.23(19)
C26 Ag9 Ag7 77.1(3)
Ag4A Ag9 Ag7 103.9(6)
Ag4B Ag9 Ag7 98.71(9)
C85 Ag10 C73 177.0(5)
C85 Ag10 Ag11 55.5(4)
C73 Ag10 Ag11 126.9(4)
C85 Ag10 Ag8 127.5(4)
C73 Ag10 Ag8 54.9(4)
Ag11 Ag10 Ag8 72.01(4)
C85 Ag10 Ag19 133.5(4)
C73 Ag10 Ag19 47.3(4)
Ag11 Ag10 Ag19 125.83(4)
Ag8 Ag10 Ag19 78.32(4)
C85 Ag10 Ag12 47.5(4)
C73 Ag10 Ag12 133.5(4)
Ag11 Ag10 Ag12 76.04(4)
Ag8 Ag10 Ag12 125.21(4)
Ag19 Ag10 Ag12 86.16(4)
C1 Ag11 C67 118.7(5)
C1 Ag11 C85 121.9(5)
C67 Ag11 C85 118.0(5)
C1 Ag11 Ag20 44.8(3)
C67 Ag11 Ag20 155.4(4)
C85 Ag11 Ag20 84.1(3)
C1 Ag11 Ag10 153.1(3)
C67 Ag11 Ag10 83.7(4)
C85 Ag11 Ag10 44.4(3)
Ag20 Ag11 Ag10 108.86(4)
C1 Ag11 Ag13 83.3(4)
C67 Ag11 Ag13 43.7(4)
C85 Ag11 Ag13 152.2(3)
Ag20 Ag11 Ag13 111.72(4)
Ag10 Ag11 Ag13 107.80(4)
C85 Ag12 O2 151.7(4)
C85 Ag12 O9 104.4(4)
O2 Ag12 O9 92.1(3)
C85 Ag12 C86 27.6(5)
O2 Ag12 C86 124.2(4)
O9 Ag12 C86 121.2(4)
C85 Ag12 Ag10 42.4(4)
O2 Ag12 Ag10 165.4(2)
O9 Ag12 Ag10 83.3(2)
C86 Ag12 Ag10 69.4(4)
C85 Ag12 Ag20 81.0(4)
O2 Ag12 Ag20 90.0(2)
O9 Ag12 Ag20 55.71(19)
C86 Ag12 Ag20 77.6(4)
Ag10 Ag12 Ag20 98.66(4)
C61 Ag13 C67 175.7(5)
C61 Ag13 Ag8 125.0(4)
C67 Ag13 Ag8 53.2(4)
C61 Ag13 Ag21 54.6(4)
C67 Ag13 Ag21 123.7(4)
Ag8 Ag13 Ag21 70.47(4)
C61 Ag13 Ag6 54.1(4)
C67 Ag13 Ag6 122.0(4)
Ag8 Ag13 Ag6 108.56(4)
Ag21 Ag13 Ag6 71.07(3)
C61 Ag13 Ag11 123.8(4)
C67 Ag13 Ag11 52.3(4)
Ag8 Ag13 Ag11 70.17(3)
Ag21 Ag13 Ag11 109.70(4)
Ag6 Ag13 Ag11 69.73(4)
C37 Ag14 O2 118.1(4)
C37 Ag14 C49 140.4(5)
O2 Ag14 C49 92.2(4)
C37 Ag14 Ag2C 52.1(9)
O2 Ag14 Ag2C 170.1(8)
C49 Ag14 Ag2C 95.9(9)
C37 Ag14 Ag2B 50.4(4)
O2 Ag14 Ag2B 166.7(3)
C49 Ag14 Ag2B 101.1(3)
C37 Ag14 Ag1 152.4(3)
O2 Ag14 Ag1 82.8(2)
C49 Ag14 Ag1 46.3(3)
Ag2C Ag14 Ag1 106.9(8)
Ag2B Ag14 Ag1 106.03(16)
C37 Ag14 Ag2A 40.5(7)
O2 Ag14 Ag2A 158.6(7)
C49 Ag14 Ag2A 107.3(6)
Ag1 Ag14 Ag2A 117.0(7)
C37 Ag14 Ag5 46.8(3)
O2 Ag14 Ag5 109.2(2)
C49 Ag14 Ag5 148.1(3)
Ag2C Ag14 Ag5 65.9(8)
Ag2B Ag14 Ag5 58.62(16)
Ag1 Ag14 Ag5 111.67(4)
Ag2A Ag14 Ag5 57.6(4)
C37 Ag14 Ag18 105.1(4)
O2 Ag14 Ag18 80.8(2)
C49 Ag14 Ag18 104.3(3)
Ag2C Ag14 Ag18 102.5(8)
Ag2B Ag14 Ag18 95.36(16)
Ag1 Ag14 Ag18 58.11(3)
Ag2A Ag14 Ag18 102.2(5)
Ag5 Ag14 Ag18 58.39(3)
C37 Ag14 Ag3B 107.2(4)
O2 Ag14 Ag3B 134.6(3)
C49 Ag14 Ag3B 46.9(4)
Ag2B Ag14 Ag3B 57.7(2)
Ag1 Ag14 Ag3B 55.61(17)
Ag5 Ag14 Ag3B 103.24(17)
Ag18 Ag14 Ag3B 90.36(19)
O1 Ag15 C7 154.8(6)
O1 Ag15 O9 93.9(4)
C7 Ag15 O9 104.9(4)
O1 Ag15 C8 126.1(5)
C7 Ag15 C8 28.7(5)
O9 Ag15 C8 124.6(5)
O1 Ag15 Ag20 91.2(5)
C7 Ag15 Ag20 85.5(5)
O9 Ag15 Ag20 56.8(3)
C8 Ag15 Ag20 82.9(5)
C7 A15 O1 142.3(15)
C7 A15 C8 28.8(6)
O1 A15 C8 115.8(12)
C7 A15 Ag4B 46.3(9)
O1 A15 Ag4B 168.1(14)
C8 A15 Ag4B 74.3(11)
C79 Ag16 O5 132.5(4)
C79 Ag16 C31 131.5(5)
O5 Ag16 C31 87.4(4)
C79 Ag16 Ag17 47.1(3)
O5 Ag16 Ag17 179.6(2)
C31 Ag16 Ag17 93.0(3)
C79 Ag16 Ag1 145.5(3)
O5 Ag16 Ag1 80.1(2)
C31 Ag16 Ag1 44.4(3)
Ag17 Ag16 Ag1 100.25(4)
C79 Ag16 Ag22 47.9(3)
O5 Ag16 Ag22 117.3(2)
C31 Ag16 Ag22 145.1(3)
Ag17 Ag16 Ag22 62.30(3)
Ag1 Ag16 Ag22 112.36(4)
C79 Ag16 Ag3B 106.3(4)
O5 Ag16 Ag3B 86.1(3)
C31 Ag16 Ag3B 102.1(4)
Ag17 Ag16 Ag3B 93.8(2)
Ag1 Ag16 Ag3B 58.0(2)
Ag22 Ag16 Ag3B 58.99(18)
C79 Ag16 Ag3A 104.7(4)
O5 Ag16 Ag3A 82.6(4)
C31 Ag16 Ag3A 107.2(5)
Ag17 Ag16 Ag3A 97.3(3)
Ag1 Ag16 Ag3A 62.9(4)
Ag22 Ag16 Ag3A 56.8(2)
C79 Ag17 C13 155.8(5)
C79 Ag17 Ag16 49.8(3)
C13 Ag17 Ag16 122.0(3)
C79 Ag17 Ag18 121.3(3)
C13 Ag17 Ag18 50.7(3)
Ag16 Ag17 Ag18 73.10(4)
C79 Ag17 Ag5 154.1(4)
C13 Ag17 Ag5 48.5(4)
Ag16 Ag17 Ag5 118.57(4)
Ag18 Ag17 Ag5 61.58(3)
C79 Ag17 Ag22 47.2(4)
C13 Ag17 Ag22 155.4(4)
Ag16 Ag17 Ag22 60.58(3)
Ag18 Ag17 Ag22 118.28(4)
Ag5 Ag17 Ag22 107.36(4)
C13 Ag18 O1 124.2(4)
C13 Ag18 C31 132.3(5)
O1 Ag18 C31 95.3(4)
C13 Ag18 Ag17 47.2(3)
O1 Ag18 Ag17 170.1(2)
C31 Ag18 Ag17 94.6(3)
C13 Ag18 Ag1 146.6(3)
O1 Ag18 Ag1 85.6(2)
C31 Ag18 Ag1 45.5(3)
Ag17 Ag18 Ag1 101.46(4)
C13 Ag18 Ag5 47.3(3)
O1 Ag18 Ag5 111.3(2)
C31 Ag18 Ag5 144.7(3)
Ag17 Ag18 Ag5 59.77(3)
Ag1 Ag18 Ag5 111.76(4)
C13 Ag18 Ag14 106.2(3)
O1 Ag18 Ag14 84.8(2)
C31 Ag18 Ag14 102.6(3)
Ag17 Ag18 Ag14 93.10(4)
Ag1 Ag18 Ag14 57.41(3)
Ag5 Ag18 Ag14 59.18(3)
C73 Ag19 O4 151.2(4)
C73 Ag19 O8 102.3(4)
O4 Ag19 O8 90.6(3)
C73 Ag19 C74 26.9(4)
O4 Ag19 C74 124.8(4)
O8 Ag19 C74 117.3(4)
C73 Ag19 Ag10 43.3(4)
O4 Ag19 Ag10 165.5(2)
O8 Ag19 Ag10 83.2(2)
C74 Ag19 Ag10 69.6(3)
C73 Ag19 Ag7 77.4(4)
O4 Ag19 Ag7 90.0(2)
O8 Ag19 Ag7 54.61(19)
C74 Ag19 Ag7 73.5(3)
Ag10 Ag19 Ag7 96.97(4)
C73 Ag19 Ag1 137.1(3)
O4 Ag19 Ag1 69.3(2)
O8 Ag19 Ag1 46.96(18)
C74 Ag19 Ag1 162.0(3)
Ag10 Ag19 Ag1 97.07(4)
Ag7 Ag19 Ag1 96.97(4)
C1 Ag20 O3 158.2(5)
C1 Ag20 Ag11 52.0(4)
O3 Ag20 Ag11 141.3(3)
C1 Ag20 Ag6 51.1(4)
O3 Ag20 Ag6 140.6(3)
Ag11 Ag20 Ag6 69.64(4)
C1 Ag20 Ag15 122.4(4)
O3 Ag20 Ag15 70.3(3)
Ag11 Ag20 Ag15 119.17(14)
Ag6 Ag20 Ag15 71.90(11)
C1 Ag20 Ag12 126.1(4)
O3 Ag20 Ag12 69.1(3)
Ag11 Ag20 Ag12 74.30(4)
Ag6 Ag20 Ag12 118.50(4)
Ag15 Ag20 Ag12 85.25(8)
C43 Ag21 C25 119.5(5)
C43 Ag21 C61 120.2(5)
C25 Ag21 C61 119.8(5)
C43 Ag21 Ag4B 149.5(3)
C25 Ag21 Ag4B 44.8(4)
C61 Ag21 Ag4B 84.3(4)
C43 Ag21 Ag13 83.4(4)
C25 Ag21 Ag13 152.3(3)
C61 Ag21 Ag13 44.2(3)
Ag4B Ag21 Ag13 107.62(13)
C43 Ag21 Ag7 43.8(3)
C25 Ag21 Ag7 83.2(3)
C61 Ag21 Ag7 152.2(3)
Ag4B Ag21 Ag7 106.07(6)
Ag13 Ag21 Ag7 108.21(4)
C43 Ag21 Ag4A 149.6(5)
C25 Ag21 Ag4A 37.1(9)
C61 Ag21 Ag4A 88.3(6)
Ag13 Ag21 Ag4A 115.6(9)
Ag7 Ag21 Ag4A 105.8(4)
C19 Ag22 C79 151.8(5)
C19 Ag22 O10 103.3(5)
C79 Ag22 O10 102.0(5)
C19 Ag22 O11 102.5(4)
C79 Ag22 O11 97.0(4)
O10 Ag22 O11 71.8(4)
C19 Ag22 Ag3A 45.7(4)
C79 Ag22 Ag3A 111.9(4)
O10 Ag22 Ag3A 113.2(6)
O11 Ag22 Ag3A 148.0(4)
C19 Ag22 Ag3B 47.2(4)
C79 Ag22 Ag3B 108.2(4)
O10 Ag22 Ag3B 120.3(5)
O11 Ag22 Ag3B 147.6(3)
C19 Ag22 Ag16 108.0(3)
C79 Ag22 Ag16 47.6(3)
O10 Ag22 Ag16 118.8(3)
O11 Ag22 Ag16 143.3(3)
Ag3A Ag22 Ag16 64.3(3)
Ag3B Ag22 Ag16 61.2(2)
C19 Ag22 Ag17 114.1(3)
C79 Ag22 Ag17 44.4(3)
O10 Ag22 Ag17 141.8(4)
O11 Ag22 Ag17 92.1(3)
Ag3A Ag22 Ag17 98.9(5)
Ag3B Ag22 Ag17 92.0(3)
Ag16 Ag22 Ag17 57.12(3)
C19 Ag22 Ag2B 45.7(4)
C79 Ag22 Ag2B 113.9(3)
O10 Ag22 Ag2B 142.4(4)
O11 Ag22 Ag2B 92.5(3)
Ag3B Ag22 Ag2B 59.1(3)
Ag16 Ag22 Ag2B 94.41(11)
Ag17 Ag22 Ag2B 70.08(12)
C19 Ag22 Ag2C 39.5(8)
C79 Ag22 Ag2C 118.8(7)
O10 Ag22 Ag2C 138.8(7)
O11 Ag22 Ag2C 95.9(7)
Ag16 Ag22 Ag2C 94.8(6)
Ag17 Ag22 Ag2C 75.6(7)
C2 C1 Ag20 157.5(13)
C2 C1 Ag11 118.9(12)
Ag20 C1 Ag11 83.2(5)
C2 C1 Ag6 95.3(11)
Ag20 C1 Ag6 86.8(5)
Ag11 C1 Ag6 93.2(5)
C1 C2 C3 170.4(17)
C2 C3 C6 108.1(17)
C2 C3 C4 110.0(16)
C6 C3 C4 115(2)
C2 C3 C5 109.3(17)
C6 C3 C5 108(2)
C4 C3 C5 106.5(19)
C3 C4 H4A 109.5
C3 C4 H4B 109.5
H4A C4 H4B 109.5
C3 C4 H4C 109.5
H4A C4 H4C 109.5
H4B C4 H4C 109.5
C3 C5 H5A 109.5
C3 C5 H5B 109.5
H5A C5 H5B 109.5
C3 C5 H5C 109.5
H5A C5 H5C 109.5
H5B C5 H5C 109.5
C3 C6 H6A 109.5
C3 C6 H6B 109.5
H6A C6 H6B 109.5
C3 C6 H6C 109.5
H6A C6 H6C 109.5
H6B C6 H6C 109.5
C8 C7 Ag4B 163.5(14)
C8 C7 A15 93.7(12)
Ag4B C7 A15 86.5(10)
C8 C7 Ag15 88.4(10)
C8 C7 Ag6 115.2(12)
Ag4B C7 Ag6 79.9(5)
A15 C7 Ag6 110.6(11)
Ag15 C7 Ag6 104.2(6)
C8 C7 Ag4A 153.2(17)
Ag15 C7 Ag4A 97.5(9)
Ag6 C7 Ag4A 88.8(10)
C7 C8 C9 168.4(17)
C7 C8 A15 57.5(11)
C9 C8 A15 128.9(13)
C7 C8 Ag15 62.9(9)
C9 C8 Ag15 125.2(12)
C8 C9 C12 110.3(19)
C8 C9 C10 110.5(19)
C12 C9 C10 114(3)
C8 C9 C11 106.4(18)
C12 C9 C11 112(3)
C10 C9 C11 103(3)
C9 C10 H10A 109.5
C9 C10 H10B 109.5
H10A C10 H10B 109.5
C9 C10 H10C 109.5
H10A C10 H10C 109.5
H10B C10 H10C 109.5
C9 C11 H11A 109.5
C9 C11 H11B 109.5
H11A C11 H11B 109.5
C9 C11 H11C 109.5
H11A C11 H11C 109.5
H11B C11 H11C 109.5
C9 C12 H12A 109.5
C9 C12 H12B 109.5
H12A C12 H12B 109.5
C9 C12 H12C 109.5
H12A C12 H12C 109.5
H12B C12 H12C 109.5
C14 C13 Ag17 143.7(12)
C14 C13 Ag5 130.5(12)
Ag17 C13 Ag5 84.7(5)
C14 C13 Ag18 107.0(10)
Ag17 C13 Ag18 82.2(4)
Ag5 C13 Ag18 83.8(4)
C13 C14 C15 177.4(17)
C18 C15 C14 108.9(18)
C18 C15 C17 114(2)
C14 C15 C17 108.0(16)
C18 C15 C16 111(2)
C14 C15 C16 108.1(15)
C17 C15 C16 106.8(19)
C15 C16 H16A 109.5
C15 C16 H16B 109.5
H16A C16 H16B 109.5
C15 C16 H16C 109.5
H16A C16 H16C 109.5
H16B C16 H16C 109.5
C15 C17 H17A 109.5
C15 C17 H17B 109.5
H17A C17 H17B 109.5
C15 C17 H17C 109.5
H17A C17 H17C 109.5
H17B C17 H17C 109.5
C15 C18 H18A 109.5
C15 C18 H18B 109.5
H18A C18 H18B 109.5
C15 C18 H18C 109.5
H18A C18 H18C 109.5
H18B C18 H18C 109.5
C20 C19 Ag2C 86.9(14)
C20 C19 Ag3A 150.0(12)
C20 C19 Ag3B 150.4(12)
C20 C19 Ag22 124.1(11)
Ag2C C19 Ag22 98.6(12)
Ag3A C19 Ag22 85.6(5)
Ag3B C19 Ag22 85.1(5)
C20 C19 Ag2B 89.7(10)
Ag3B C19 Ag2B 85.6(6)
Ag22 C19 Ag2B 89.1(5)
C20 C19 Ag2A 80.5(10)
Ag3A C19 Ag2A 101.3(10)
Ag22 C19 Ag2A 97.5(7)
C19 C20 C21 173.5(15)
C19 C20 Ag2C 62.4(12)
C21 C20 Ag2C 123.8(14)
C19 C20 Ag2B 61.7(9)
C21 C20 Ag2B 124.8(10)
C19 C20 Ag2A 73.0(11)
C21 C20 Ag2A 113.3(11)
C20 C21 C23 108.8(14)
C20 C21 C24 107.8(14)
C23 C21 C24 112.5(16)
C20 C21 C22 107.8(13)
C23 C21 C22 108.9(16)
C24 C21 C22 110.9(16)
C21 C22 H22A 109.5
C21 C22 H22B 109.5
H22A C22 H22B 109.5
C21 C22 H22C 109.5
H22A C22 H22C 109.5
H22B C22 H22C 109.5
C21 C23 H23A 109.5
C21 C23 H23B 109.5
H23A C23 H23B 109.5
C21 C23 H23C 109.5
H23A C23 H23C 109.5
H23B C23 H23C 109.5
C21 C24 H24A 109.5
C21 C24 H24B 109.5
H24A C24 H24B 109.5
C21 C24 H24C 109.5
H24A C24 H24C 109.5
H24B C24 H24C 109.5
C26 C25 Ag4A 158(2)
C26 C25 Ag4B 170.9(13)
C26 C25 Ag9 92.4(10)
Ag4A C25 Ag9 94.1(10)
Ag4B C25 Ag9 90.7(5)
C26 C25 Ag21 106.8(11)
Ag4A C25 Ag21 91.6(14)
Ag4B C25 Ag21 80.5(5)
Ag9 C25 Ag21 106.2(5)
C25 C26 C27 168.5(17)
C25 C26 Ag9 59.8(9)
C27 C26 Ag9 125.5(12)
C30 C27 C29 114(2)
C30 C27 C26 108.9(16)
C29 C27 C26 111.3(18)
C30 C27 C28 111(2)
C29 C27 C28 106.0(19)
C26 C27 C28 105.0(15)
C27 C28 H28A 109.5
C27 C28 H28B 109.5
H28A C28 H28B 109.5
C27 C28 H28C 109.5
H28A C28 H28C 109.5
H28B C28 H28C 109.5
C27 C29 H29A 109.5
C27 C29 H29B 109.5
H29A C29 H29B 109.5
C27 C29 H29C 109.5
H29A C29 H29C 109.5
H29B C29 H29C 109.5
C27 C30 H30A 109.5
C27 C30 H30B 109.5
H30A C30 H30B 109.5
C27 C30 H30C 109.5
H30A C30 H30C 109.5
H30B C30 H30C 109.5
C32 C31 Ag1 170.9(10)
C32 C31 Ag18 106.7(9)
Ag1 C31 Ag18 82.4(4)
C32 C31 Ag16 96.7(9)
Ag1 C31 Ag16 82.4(4)
Ag18 C31 Ag16 93.4(4)
C31 C32 C33 173.9(14)
C32 C33 C36 109.0(14)
C32 C33 C35 108.7(14)
C36 C33 C35 114.7(17)
C32 C33 C34 110.4(12)
C36 C33 C34 107.4(15)
C35 C33 C34 106.6(15)
C33 C34 H34A 109.5
C33 C34 H34B 109.5
H34A C34 H34B 109.5
C33 C34 H34C 109.5
H34A C34 H34C 109.5
H34B C34 H34C 109.5
C33 C35 H35A 109.5
C33 C35 H35B 109.5
H35A C35 H35B 109.5
C33 C35 H35C 109.5
H35A C35 H35C 109.5
H35B C35 H35C 109.5
C33 C36 H36A 109.5
C33 C36 H36B 109.5
H36A C36 H36B 109.5
C33 C36 H36C 109.5
H36A C36 H36C 109.5
H36B C36 H36C 109.5
C38 C37 Ag2A 125.7(15)
C38 C37 Ag5 130.8(12)
Ag2A C37 Ag5 88.2(8)
C38 C37 Ag14 123.5(13)
Ag2A C37 Ag14 90.0(9)
Ag5 C37 Ag14 85.7(4)
C38 C37 Ag2B 137.7(13)
Ag5 C37 Ag2B 80.7(5)
Ag14 C37 Ag2B 79.5(5)
C38 C37 Ag2C 131.5(15)
Ag5 C37 Ag2C 90.2(11)
Ag14 C37 Ag2C 76.8(10)
C37 C38 C39 176.5(18)
C38 C39 C42 107(3)
C38 C39 C41 110(3)
C42 C39 C41 110.6(17)
C38 C39 C40 109.6(17)
C42 C39 C40 110.0(17)
C41 C39 C40 109.4(17)
C39 C40 H40A 109.5
C39 C40 H40B 109.5
H40A C40 H40B 109.5
C39 C40 H40C 109.5
H40A C40 H40C 109.5
H40B C40 H40C 109.5
C39 C41 H41A 109.5
C39 C41 H41B 109.5
H41A C41 H41B 109.5
C39 C41 H41C 109.5
H41A C41 H41C 109.5
H41B C41 H41C 109.5
C39 C42 H42A 109.5
C39 C42 H42B 109.5
H42A C42 H42B 109.5
C39 C42 H42C 109.5
H42A C42 H42C 109.5
H42B C42 H42C 109.5
C44 C43 Ag7 159.7(13)
C44 C43 Ag21 101.1(11)
Ag7 C43 Ag21 85.9(5)
C44 C43 Ag8 115.9(12)
Ag7 C43 Ag8 82.3(5)
Ag21 C43 Ag8 93.6(5)
C43 C44 C45 171(2)
C47 C45 C44 117(2)
C47 C45 C48 114(3)
C44 C45 C48 113(2)
C47 C45 C46 109(3)
C44 C45 C46 103(2)
C48 C45 C46 100(3)
C45 C46 H46A 109.5
C45 C46 H46B 109.5
H46A C46 H46B 109.5
C45 C46 H46C 109.5
H46A C46 H46C 109.5
H46B C46 H46C 109.5
C45 C47 H47A 109.5
C45 C47 H47B 109.5
H47A C47 H47B 109.5
C45 C47 H47C 109.5
H47A C47 H47C 109.5
H47B C47 H47C 109.5
C45 C48 H48A 109.5
C45 C48 H48B 109.5
H48A C48 H48B 109.5
C45 C48 H48C 109.5
H48A C48 H48C 109.5
H48B C48 H48C 109.5
C50 C49 Ag1 170.0(10)
C50 C49 Ag14 107.2(9)
Ag1 C49 Ag14 80.6(4)
C50 C49 Ag3B 106.5(10)
Ag1 C49 Ag3B 79.6(5)
Ag14 C49 Ag3B 87.9(5)
C50 C49 Ag3A 102.6(9)
Ag1 C49 Ag3A 82.9(5)
Ag14 C49 Ag3A 93.4(6)
C49 C50 C51 165.2(15)
C52 C51 C50 114.3(15)
C52 C51 C53 107(2)
C50 C51 C53 102.4(15)
C52 C51 C59 117(2)
C50 C51 C59 107.4(15)
C53 C51 C59 107(2)
C51 C52 H52A 109.5
C51 C52 H52B 109.5
H52A C52 H52B 109.5
C51 C52 H52C 109.5
H52A C52 H52C 109.5
H52B C52 H52C 109.5
C51 C53 H53A 109.5
C51 C53 H53B 109.5
H53A C53 H53B 109.5
C51 C53 H53C 109.5
H53A C53 H53C 109.5
H53B C53 H53C 109.5
C51 C59 H59A 109.5
C51 C59 H59B 109.5
H59A C59 H59B 109.5
C51 C59 H59C 109.5
H59A C59 H59C 109.5
H59B C59 H59C 109.5
C62 C61 Ag13 171.0(13)
C62 C61 Ag6 105.9(12)
Ag13 C61 Ag6 81.8(5)
C62 C61 Ag21 103.4(11)
Ag13 C61 Ag21 81.2(5)
Ag6 C61 Ag21 90.0(4)
C61 C62 C63 173.9(16)
C62 C63 C65 108.0(15)
C62 C63 C64 111.9(16)
C65 C63 C64 105(2)
C62 C63 C66 109.9(18)
C65 C63 C66 112(2)
C64 C63 C66 110(2)
C63 C64 H64A 109.5
C63 C64 H64B 109.5
H64A C64 H64B 109.5
C63 C64 H64C 109.5
H64A C64 H64C 109.5
H64B C64 H64C 109.5
C63 C65 H65A 109.5
C63 C65 H65B 109.5
H65A C65 H65B 109.5
C63 C65 H65C 109.5
H65A C65 H65C 109.5
H65B C65 H65C 109.5
C63 C66 H66A 109.5
C63 C66 H66B 109.5
H66A C66 H66B 109.5
C63 C66 H66C 109.5
H66A C66 H66C 109.5
H66B C66 H66C 109.5
C68 C67 Ag13 164.6(13)
C68 C67 Ag8 112.8(12)
Ag13 C67 Ag8 81.7(5)
C68 C67 Ag11 100.3(11)
Ag13 C67 Ag11 84.0(5)
Ag8 C67 Ag11 91.6(4)
C67 C68 C69 169.8(16)
C68 C69 C72 111.8(19)
C68 C69 C70 109.2(16)
C72 C69 C70 109.3(14)
C68 C69 C71 110.1(18)
C72 C69 C71 108.4(14)
C70 C69 C71 108.0(15)
C69 C70 H70A 109.5
C69 C70 H70B 109.5
H70A C70 H70B 109.5
C69 C70 H70C 109.5
H70A C70 H70C 109.5
H70B C70 H70C 109.5
C69 C71 H71A 109.5
C69 C71 H71B 109.5
H71A C71 H71B 109.5
C69 C71 H71C 109.5
H71A C71 H71C 109.5
H71B C71 H71C 109.5
C69 C72 H72A 109.5
C69 C72 H72B 109.5
H72A C72 H72B 109.5
C69 C72 H72C 109.5
H72A C72 H72C 109.5
H72B C72 H72C 109.5
C74 C73 Ag10 166.3(13)
C74 C73 Ag19 93.9(10)
Ag10 C73 Ag19 89.4(5)
C74 C73 Ag8 111.4(11)
Ag10 C73 Ag8 80.0(4)
Ag19 C73 Ag8 107.7(5)
C73 C74 C75 168.8(16)
C73 C74 Ag19 59.3(8)
C75 C74 Ag19 128.6(10)
C74 C75 C77A 114(2)
C74 C75 C76A 110(2)
C77A C75 C76A 119(4)
C74 C75 C76 108.2(18)
C74 C75 C77 105(2)
C76 C75 C77 111.5(15)
C74 C75 C78 110.8(19)
C76 C75 C78 110.6(15)
C77 C75 C78 110.6(15)
C74 C75 C78A 107(2)
C77A C75 C78A 98(3)
C76A C75 C78A 107(3)
C75 C76 H76A 109.5
C75 C76 H76B 109.5
H76A C76 H76B 109.5
C75 C76 H76C 109.5
H76A C76 H76C 109.5
H76B C76 H76C 109.5
C75 C77 H77A 109.5
C75 C77 H77B 109.5
H77A C77 H77B 109.5
C75 C77 H77C 109.5
H77A C77 H77C 109.5
H77B C77 H77C 109.5
C75 C78 H78A 109.5
C75 C78 H78B 109.5
H78A C78 H78B 109.5
C75 C78 H78C 109.5
H78A C78 H78C 109.5
H78B C78 H78C 109.5
C75 C76A H76D 109.5
C75 C76A H76E 109.5
H76D C76A H76E 109.5
C75 C76A H76F 109.5
H76D C76A H76F 109.5
H76E C76A H76F 109.5
C75 C77A H77D 109.5
C75 C77A H77E 109.5
H77D C77A H77E 109.5
C75 C77A H77F 109.5
H77D C77A H77F 109.5
H77E C77A H77F 109.5
C75 C78A H78D 109.5
C75 C78A H78E 109.5
H78D C78A H78E 109.5
C75 C78A H78F 109.5
H78D C78A H78F 109.5
H78E C78A H78F 109.5
C80 C79 Ag17 143.8(12)
C80 C79 Ag16 119.2(11)
Ag17 C79 Ag16 83.0(4)
C80 C79 Ag22 119.9(11)
Ag17 C79 Ag22 88.4(5)
Ag16 C79 Ag22 84.5(4)
C79 C80 C81 176.7(17)
C80 C81 C84 110.0(15)
C80 C81 C83 108.7(16)
C84 C81 C83 111.2(18)
C80 C81 C82 105.9(16)
C84 C81 C82 113(2)
C83 C81 C82 108(2)
C81 C82 H82A 109.5
C81 C82 H82B 109.5
H82A C82 H82B 109.5
C81 C82 H82C 109.5
H82A C82 H82C 109.5
H82B C82 H82C 109.5
C81 C83 H83A 109.5
C81 C83 H83B 109.5
H83A C83 H83B 109.5
C81 C83 H83C 109.5
H83A C83 H83C 109.5
H83B C83 H83C 109.5
C81 C84 H84A 109.5
C81 C84 H84B 109.5
H84A C84 H84B 109.5
C81 C84 H84C 109.5
H84A C84 H84C 109.5
H84B C84 H84C 109.5
C86 C85 Ag10 165.3(14)
C86 C85 Ag12 93.6(11)
Ag10 C85 Ag12 90.1(5)
C86 C85 Ag11 112.7(13)
Ag10 C85 Ag11 80.1(5)
Ag12 C85 Ag11 103.2(5)
C85 C86 C87 172.5(18)
C85 C86 Ag12 58.9(9)
C87 C86 Ag12 126.9(12)
C86 C87 C90 106.2(18)
C86 C87 C89 113.2(18)
C90 C87 C89 111.3(15)
C86 C87 C88 108.4(19)
C90 C87 C88 108.7(15)
C89 C87 C88 108.8(14)
C87 C88 H88A 109.5
C87 C88 H88B 109.5
H88A C88 H88B 109.5
C87 C88 H88C 109.5
H88A C88 H88C 109.5
H88B C88 H88C 109.5
C87 C89 H89A 109.5
C87 C89 H89B 109.5
H89A C89 H89B 109.5
C87 C89 H89C 109.5
H89A C89 H89C 109.5
H89B C89 H89C 109.5
C87 C90 H90A 109.5
C87 C90 H90B 109.5
H90A C90 H90B 109.5
C87 C90 H90C 109.5
H90A C90 H90C 109.5
H90B C90 H90C 109.5
C94 C91 C93 108.3(13)
C94 C91 C92 108.8(13)
C93 C91 C92 109.4(14)
C94 C91 P2 111.6(10)
C93 C91 P2 108.9(10)
C92 C91 P2 109.8(10)
C91 C92 H92A 109.5
C91 C92 H92B 109.5
H92A C92 H92B 109.5
C91 C92 H92C 109.5
H92A C92 H92C 109.5
H92B C92 H92C 109.5
C91 C93 H93A 109.5
C91 C93 H93B 109.5
H93A C93 H93B 109.5
C91 C93 H93C 109.5
H93A C93 H93C 109.5
H93B C93 H93C 109.5
C91 C94 H94A 109.5
C91 C94 H94B 109.5
H94A C94 H94B 109.5
C91 C94 H94C 109.5
H94A C94 H94C 109.5
H94B C94 H94C 109.5
C96 C95 C98 107.7(13)
C96 C95 C97 110.8(13)
C98 C95 C97 110.9(13)
C96 C95 P1 111.2(10)
C98 C95 P1 107.8(11)
C97 C95 P1 108.5(10)
C95 C96 H96A 109.5
C95 C96 H96B 109.5
H96A C96 H96B 109.5
C95 C96 H96C 109.5
H96A C96 H96C 109.5
H96B C96 H96C 109.5
C95 C97 H97A 109.5
C95 C97 H97B 109.5
H97A C97 H97B 109.5
C95 C97 H97C 109.5
H97A C97 H97C 109.5
H97B C97 H97C 109.5
C95 C98 H98A 109.5
C95 C98 H98B 109.5
H98A C98 H98B 109.5
C95 C98 H98C 109.5
H98A C98 H98C 109.5
H98B C98 H98C 109.5
O11 C99 C101 134.5(18)
O11 C99 C103 114.3(17)
C101 C99 C103 111.2(15)
O10 C100 C101 131.8(17)
O10 C100 C102 111.3(16)
C101 C100 C102 116.8(14)
C100 C101 C99 119.4(16)
C100 C101 H101 120.3
C99 C101 H101 120.3
F3 C102 F2 107.3(14)
F3 C102 F1 105.9(13)
F2 C102 F1 106.3(14)
F3 C102 C100 114.7(15)
F2 C102 C100 113.0(14)
F1 C102 C100 109.1(14)
F4 C103 F6 104.4(16)
F4 C103 F5 102.0(15)
F6 C103 F5 100.2(16)
F4 C103 C99 122.0(18)
F6 C103 C99 113.1(16)
F5 C103 C99 112.5(18)
O12 C104 O13 120(2)
O12 C104 C105 125(2)
O13 C104 C105 112(2)
F7B C105 F8B 106.4(19)
F9 C105 F7 110.3(19)
F7B C105 F9B 104.4(19)
F8B C105 F9B 102.7(19)
F9 C105 F8 107.0(18)
F7 C105 F8 106.9(17)
F7B C105 C104 113(3)
F8B C105 C104 120(2)
F9 C105 C104 115(2)
F7 C105 C104 112(2)
F9B C105 C104 109(2)
F8 C105 C104 105(2)
P1 O1 Ag15 112.4(6)
P1 O1 Ag18 126.2(5)
Ag15 O1 Ag18 101.1(5)
P1 O1 A15 120.8(9)
Ag18 O1 A15 93.3(7)
P1 O2 Ag12 112.5(5)
P1 O2 Ag14 130.7(5)
Ag12 O2 Ag14 101.0(4)
P1 O3 Ag20 136.6(6)
P2 O4 Ag3A 127.9(6)
P2 O4 Ag19 113.9(5)
Ag3A O4 Ag19 109.4(6)
P2 O4 Ag3B 127.8(6)
Ag19 O4 Ag3B 104.1(4)
P2 O5 Ag9 109.6(5)
P2 O5 Ag16 125.3(5)
Ag9 O5 Ag16 107.3(4)
P2 O6 Ag7 137.6(6)
N1 O8 Ag9 120.5(7)
N1 O8 Ag1 96.6(6)
Ag9 O8 Ag1 90.2(3)
N1 O8 Ag19 117.6(7)
Ag9 O8 Ag19 121.8(3)
Ag1 O8 Ag19 85.4(3)
N1 O9 Ag15 119.5(8)
N1 O9 Ag12 118.8(7)
Ag15 O9 Ag12 121.6(4)
N1 O9 Ag1 93.1(6)
Ag15 O9 Ag1 91.2(3)
Ag12 O9 Ag1 87.1(3)
C100 O10 Ag22 133.5(12)
C99 O11 Ag22 128.3(13)
C104 O13 Ag5 123.2(15)
O7 N1 O8 121.2(10)
O7 N1 O9 120.7(9)
O8 N1 O9 118.0(10)
O3 P1 O2 111.8(6)
O3 P1 O1 111.6(6)
O2 P1 O1 111.4(5)
O3 P1 C95 106.9(6)
O2 P1 C95 107.6(6)
O1 P1 C95 107.3(6)
O6 P2 O4 112.1(5)
O6 P2 O5 111.1(6)
O4 P2 O5 111.5(5)
O6 P2 C91 106.4(6)
O4 P2 C91 107.9(6)
O5 P2 C91 107.4(6)
N2 C107 C106 167(5)
N3 C108 C109 173(9)

loop_
_geom_bond_atom_site_label_1
_geom_bond_atom_site_label_2
_geom_bond_distance
Ag1 C31 2.101(13)
Ag1 C49 2.122(13)
Ag1 O8 2.466(8)
Ag1 O9 2.538(8)
Ag1 Ag14 2.8946(12)
Ag1 Ag3B 2.915(13)
Ag1 Ag18 2.9169(12)
Ag1 Ag16 2.9753(12)
Ag1 Ag3A 3.20(2)
Ag1 Ag19 3.3634(13)
Ag2A C37 1.89(3)
Ag2A C19 2.59(3)
Ag2A C20 2.67(3)
Ag2A Ag5 2.855(16)
Ag2A Ag14 2.918(16)
Ag2B C19 2.221(15)
Ag2B C37 2.231(14)
Ag2B O1WA 2.46(3)
Ag2B C20 2.523(14)
Ag2B Ag14 2.847(5)
Ag2B Ag5 2.867(6)
Ag2B Ag3B 2.995(14)
Ag2B Ag22 3.103(7)
Ag2C C19 2.09(4)
Ag2C C37 2.25(4)
Ag2C C20 2.36(4)
Ag2C Ag14 2.78(3)
Ag2C Ag5 3.15(4)
Ag2C Ag22 3.26(4)
Ag3A C19 2.098(17)
Ag3A O4 2.199(17)
Ag3A C49 2.67(3)
Ag3A Ag22 2.924(12)
Ag3A Ag16 3.149(13)
Ag3B C19 2.185(15)
Ag3B O4 2.352(14)
Ag3B C49 2.416(17)
Ag3B Ag22 2.967(9)
Ag3B Ag16 3.035(11)
Ag3B Ag14 3.305(15)
Ag4A C25 1.85(3)
Ag4A C7 2.37(4)
Ag4A Ag9 3.02(2)
Ag4A Ag21 3.06(3)
Ag4A Ag6 3.32(5)
Ag4B C25 2.060(14)
Ag4B C7 2.091(14)
Ag4B Ag6 2.871(7)
Ag4B Ag21 2.886(3)
Ag4B A15 2.89(4)
Ag4B Ag9 3.078(3)
Ag5 C37 2.196(13)
Ag5 C13 2.202(14)
Ag5 O13 2.297(12)
Ag5 Ag17 2.9258(14)
Ag5 Ag18 2.9784(13)
Ag5 Ag14 3.0034(13)
Ag6 C7 2.370(14)
Ag6 C1 2.399(14)
Ag6 C61 2.422(14)
Ag6 Ag13 2.9609(15)
Ag6 Ag20 3.0781(16)
Ag7 C43 2.100(14)
Ag7 O6 2.120(9)
Ag7 Ag8 2.9208(14)
Ag7 Ag21 3.0241(14)
Ag7 Ag9 3.1468(15)
Ag7 Ag19 3.1695(15)
Ag8 C43 2.332(14)
Ag8 C67 2.378(14)
Ag8 C73 2.426(13)
Ag8 Ag10 2.9198(14)
Ag8 Ag13 2.9377(14)
Ag9 O5 2.233(9)
Ag9 C25 2.261(14)
Ag9 O8 2.450(9)
Ag9 C26 2.612(14)
Ag10 C85 2.068(14)
Ag10 C73 2.097(14)
Ag10 Ag11 2.9118(13)
Ag10 Ag19 3.0602(13)
Ag10 Ag12 3.0650(14)
Ag11 C1 2.311(15)
Ag11 C67 2.405(15)
Ag11 C85 2.437(14)
Ag11 Ag20 2.9108(14)
Ag11 Ag13 3.0253(15)
Ag12 C85 2.259(13)
Ag12 O2 2.262(9)
Ag12 O9 2.454(8)
Ag12 C86 2.634(15)
Ag12 Ag20 3.1784(16)
Ag13 C61 2.085(15)
Ag13 C67 2.102(15)
Ag13 Ag21 2.9546(14)
Ag14 C37 2.220(12)
Ag14 O2 2.311(9)
Ag14 C49 2.346(13)
Ag14 Ag18 3.1004(14)
Ag15 O1 2.230(11)
Ag15 C7 2.241(14)
Ag15 O9 2.431(10)
Ag15 C8 2.517(15)
Ag15 Ag20 3.119(13)
A15 C7 2.12(4)
A15 O1 2.49(4)
A15 C8 2.51(3)
Ag16 C79 2.220(12)
Ag16 O5 2.281(9)
Ag16 C31 2.404(13)
Ag16 Ag17 2.8843(14)
Ag16 Ag22 2.9915(13)
Ag17 C79 2.130(13)
Ag17 C13 2.141(13)
Ag17 Ag18 2.8919(13)
Ag17 Ag22 3.0410(14)
Ag18 C13 2.258(12)
Ag18 O1 2.304(9)
Ag18 C31 2.322(12)
Ag19 C73 2.250(13)
Ag19 O4 2.262(9)
Ag19 O8 2.495(8)
Ag19 C74 2.612(13)
Ag20 C1 2.066(14)
Ag20 O3 2.109(9)
Ag21 C43 2.330(14)
Ag21 C25 2.390(14)
Ag21 C61 2.438(14)
Ag22 C19 2.203(14)
Ag22 C79 2.231(13)
Ag22 O10 2.438(11)
Ag22 O11 2.553(11)
C1 C2 1.194(19)
C2 C3 1.46(2)
C3 C6 1.51(3)
C3 C4 1.52(3)
C3 C5 1.52(3)
C4 H4A 0.9800
C4 H4B 0.9800
C4 H4C 0.9800
C5 H5A 0.9800
C5 H5B 0.9800
C5 H5C 0.9800
C6 H6A 0.9800
C6 H6B 0.9800
C6 H6C 0.9800
C7 C8 1.211(19)
C8 C9 1.44(2)
C9 C12 1.45(3)
C9 C10 1.51(4)
C9 C11 1.52(3)
C10 H10A 0.9800
C10 H10B 0.9800
C10 H10C 0.9800
C11 H11A 0.9800
C11 H11B 0.9800
C11 H11C 0.9800
C12 H12A 0.9800
C12 H12B 0.9800
C12 H12C 0.9800
C13 C14 1.189(18)
C14 C15 1.49(2)
C15 C18 1.46(3)
C15 C17 1.52(3)
C15 C16 1.56(3)
C16 H16A 0.9800
C16 H16B 0.9800
C16 H16C 0.9800
C17 H17A 0.9800
C17 H17B 0.9800
C17 H17C 0.9800
C18 H18A 0.9800
C18 H18B 0.9800
C18 H18C 0.9800
C19 C20 1.208(18)
C20 C21 1.470(19)
C21 C23 1.50(2)
C21 C24 1.54(3)
C21 C22 1.57(2)
C22 H22A 0.9800
C22 H22B 0.9800
C22 H22C 0.9800
C23 H23A 0.9800
C23 H23B 0.9800
C23 H23C 0.9800
C24 H24A 0.9800
C24 H24B 0.9800
C24 H24C 0.9800
C25 C26 1.217(19)
C26 C27 1.48(2)
C27 C30 1.47(3)
C27 C29 1.47(3)
C27 C28 1.59(3)
C28 H28A 0.9800
C28 H28B 0.9800
C28 H28C 0.9800
C29 H29A 0.9800
C29 H29B 0.9800
C29 H29C 0.9800
C30 H30A 0.9800
C30 H30B 0.9800
C30 H30C 0.9800
C31 C32 1.277(18)
C32 C33 1.41(2)
C33 C36 1.52(2)
C33 C35 1.53(2)
C33 C34 1.59(2)
C34 H34A 0.9800
C34 H34B 0.9800
C34 H34C 0.9800
C35 H35A 0.9800
C35 H35B 0.9800
C35 H35C 0.9800
C36 H36A 0.9800
C36 H36B 0.9800
C36 H36C 0.9800
C37 C38 1.148(19)
C38 C39 1.46(2)
C39 C42 1.517(19)
C39 C41 1.517(19)
C39 C40 1.521(18)
C40 H40A 0.9800
C40 H40B 0.9800
C40 H40C 0.9800
C41 H41A 0.9800
C41 H41B 0.9800
C41 H41C 0.9800
C42 H42A 0.9800
C42 H42B 0.9800
C42 H42C 0.9800
C43 C44 1.197(19)
C44 C45 1.42(2)
C45 C47 1.42(4)
C45 C48 1.43(4)
C45 C46 1.63(5)
C46 H46A 0.9800
C46 H46B 0.9800
C46 H46C 0.9800
C47 H47A 0.9800
C47 H47B 0.9800
C47 H47C 0.9800
C48 H48A 0.9800
C48 H48B 0.9800
C48 H48C 0.9800
C49 C50 1.308(18)
C50 C51 1.446(19)
C51 C52 1.44(3)
C51 C53 1.47(3)
C51 C59 1.49(3)
C52 H52A 0.9800
C52 H52B 0.9800
C52 H52C 0.9800
C53 H53A 0.9800
C53 H53B 0.9800
C53 H53C 0.9800
C59 H59A 0.9800
C59 H59B 0.9800
C59 H59C 0.9800
C61 C62 1.22(2)
C62 C63 1.43(2)
C63 C65 1.53(3)
C63 C64 1.53(3)
C63 C66 1.53(3)
C64 H64A 0.9800
C64 H64B 0.9800
C64 H64C 0.9800
C65 H65A 0.9800
C65 H65B 0.9800
C65 H65C 0.9800
C66 H66A 0.9800
C66 H66B 0.9800
C66 H66C 0.9800
C67 C68 1.20(2)
C68 C69 1.40(2)
C69 C72 1.499(18)
C69 C70 1.512(18)
C69 C71 1.528(18)
C70 H70A 0.9800
C70 H70B 0.9800
C70 H70C 0.9800
C71 H71A 0.9800
C71 H71B 0.9800
C71 H71C 0.9800
C72 H72A 0.9800
C72 H72B 0.9800
C72 H72C 0.9800
C73 C74 1.183(19)
C74 C75 1.46(2)
C75 C77A 1.52(5)
C75 C76A 1.53(5)
C75 C76 1.536(19)
C75 C77 1.537(19)
C75 C78 1.547(19)
C75 C78A 1.66(5)
C76 H76A 0.9800
C76 H76B 0.9800
C76 H76C 0.9800
C77 H77A 0.9800
C77 H77B 0.9800
C77 H77C 0.9800
C78 H78A 0.9800
C78 H78B 0.9800
C78 H78C 0.9800
C76A H76D 0.9800
C76A H76E 0.9800
C76A H76F 0.9800
C77A H77D 0.9800
C77A H77E 0.9800
C77A H77F 0.9800
C78A H78D 0.9800
C78A H78E 0.9800
C78A H78F 0.9800
C79 C80 1.178(18)
C80 C81 1.49(2)
C81 C84 1.49(3)
C81 C83 1.55(3)
C81 C82 1.57(3)
C82 H82A 0.9800
C82 H82B 0.9800
C82 H82C 0.9800
C83 H83A 0.9800
C83 H83B 0.9800
C83 H83C 0.9800
C84 H84A 0.9800
C84 H84B 0.9800
C84 H84C 0.9800
C85 C86 1.22(2)
C86 C87 1.44(2)
C87 C90 1.494(18)
C87 C89 1.497(17)
C87 C88 1.530(18)
C88 H88A 0.9800
C88 H88B 0.9800
C88 H88C 0.9800
C89 H89A 0.9800
C89 H89B 0.9800
C89 H89C 0.9800
C90 H90A 0.9800
C90 H90B 0.9800
C90 H90C 0.9800
C91 C94 1.514(19)
C91 C93 1.53(2)
C91 C92 1.54(2)
C91 P2 1.794(14)
C92 H92A 0.9800
C92 H92B 0.9800
C92 H92C 0.9800
C93 H93A 0.9800
C93 H93B 0.9800
C93 H93C 0.9800
C94 H94A 0.9800
C94 H94B 0.9800
C94 H94C 0.9800
C95 C96 1.503(19)
C95 C98 1.54(2)
C95 C97 1.56(2)
C95 P1 1.817(14)
C96 H96A 0.9800
C96 H96B 0.9800
C96 H96C 0.9800
C97 H97A 0.9800
C97 H97B 0.9800
C97 H97C 0.9800
C98 H98A 0.9800
C98 H98B 0.9800
C98 H98C 0.9800
C99 O11 1.165(19)
C99 C101 1.41(3)
C99 C103 1.50(3)
C100 O10 1.198(19)
C100 C101 1.37(3)
C100 C102 1.57(2)
C101 H101 0.9500
C102 F3 1.345(15)
C102 F2 1.346(16)
C102 F1 1.356(15)
C103 F4 1.298(16)
C103 F6 1.341(17)
C103 F5 1.343(17)
C104 O12 1.16(3)
C104 O13 1.23(3)
C104 C105 1.49(3)
C105 F7B 1.327(18)
C105 F8B 1.340(19)
C105 F9 1.341(19)
C105 F7 1.343(18)
C105 F9B 1.368(18)
C105 F8 1.390(18)
O1 P1 1.533(10)
O2 P1 1.521(10)
O3 P1 1.492(10)
O4 P2 1.521(10)
O5 P2 1.552(10)
O6 P2 1.502(9)
O7 N1 1.278(14)
O8 N1 1.285(13)
O9 N1 1.289(13)
N2 C107 1.177(19)
C107 C106 1.42(3)
N3 C108 1.171(19)
C108 C109 1.43(3)

loop_
_geom_torsion_atom_site_label_1
_geom_torsion_atom_site_label_2
_geom_torsion_atom_site_label_3
_geom_torsion_atom_site_label_4
_geom_torsion
Ag4B C7 C8 C9 -36(12)
A15 C7 C8 C9 -127(9)
Ag15 C7 C8 C9 -137(9)
Ag6 C7 C8 C9 119(9)
Ag4A C7 C8 C9 -33(11)
Ag4B C7 C8 A15 90(4)
Ag6 C7 C8 A15 -114.8(15)
Ag6 C7 C8 Ag15 -104.9(9)
Ag4A C7 C8 Ag15 104(3)
C7 C8 C9 C12 -47(10)
A15 C8 C9 C12 -166(3)
Ag15 C8 C9 C12 -178(2)
C7 C8 C9 C10 80(9)
A15 C8 C9 C10 -40(3)
Ag15 C8 C9 C10 -52(3)
C7 C8 C9 C11 -169(9)
A15 C8 C9 C11 72(3)
Ag15 C8 C9 C11 60(3)
Ag22 C19 C20 Ag2C -98.2(15)
Ag3B C19 C20 Ag2B 81(2)
Ag22 C19 C20 Ag2B -88.7(10)
Ag3A C19 C20 Ag2A 96(3)
Ag22 C19 C20 Ag2A -92.7(11)
Ag2C C20 C21 C23 98(2)
Ag2B C20 C21 C23 87.8(17)
Ag2A C20 C21 C23 91.8(16)
Ag2C C20 C21 C24 -139.7(18)
Ag2B C20 C21 C24 -149.9(13)
Ag2A C20 C21 C24 -145.9(14)
Ag2C C20 C21 C22 -20(2)
Ag2B C20 C21 C22 -30.1(18)
Ag2A C20 C21 C22 -26.2(17)
C7 Ag4A C25 C26 -177(3)
Ag9 Ag4A C25 C26 107(4)
Ag21 Ag4A C25 C26 -147(4)
Ag6 Ag4A C25 C26 -154(3)
C7 Ag4A C25 Ag9 76(4)
Ag21 Ag4A C25 Ag9 106.4(6)
Ag6 Ag4A C25 Ag9 99.3(11)
C7 Ag4A C25 Ag21 -30(4)
Ag9 Ag4A C25 Ag21 -106.4(6)
Ag6 Ag4A C25 Ag21 -7.1(13)
Ag4A C25 C26 C27 13(11)
Ag9 C25 C26 C27 121(8)
Ag21 C25 C26 C27 -132(8)
Ag4A C25 C26 Ag9 -107(4)
Ag21 C25 C26 Ag9 107.7(8)
C25 C26 C27 C30 55(9)
Ag9 C26 C27 C30 168.6(18)
C25 C26 C27 C29 -72(9)
Ag9 C26 C27 C29 42(2)
C25 C26 C27 C28 174(8)
Ag9 C26 C27 C28 -72(2)
C19 Ag2A C37 C38 -116(3)
C20 Ag2A C37 C38 -56(4)
Ag5 Ag2A C37 C38 141.5(18)
Ag14 Ag2A C37 C38 -132.8(18)
C19 Ag2A C37 Ag5 102(2)
C20 Ag2A C37 Ag5 162(4)
Ag14 Ag2A C37 Ag5 85.7(4)
C19 Ag2A C37 Ag14 17(3)
C20 Ag2A C37 Ag14 77(4)
Ag5 Ag2A C37 Ag14 -85.7(4)
Ag1 C49 C50 C51 -159(5)
Ag14 C49 C50 C51 61(6)
Ag3B C49 C50 C51 -32(6)
Ag3A C49 C50 C51 -37(6)
C49 C50 C51 C52 5(7)
C49 C50 C51 C53 -110(5)
C49 C50 C51 C59 137(5)
Ag13 C67 C68 C69 -28(15)
Ag8 C67 C68 C69 130(10)
Ag11 C67 C68 C69 -134(10)
C67 C68 C69 C72 -39(11)
C67 C68 C69 C70 -160(10)
C67 C68 C69 C71 82(11)
Ag10 C73 C74 C75 -33(12)
Ag19 C73 C74 C75 -137(8)
Ag8 C73 C74 C75 113(8)
Ag10 C73 C74 Ag19 104(5)
Ag8 C73 C74 Ag19 -110.7(9)
C73 C74 C75 C77A -42(9)
Ag19 C74 C75 C77A -173(3)
C73 C74 C75 C76A 94(9)
Ag19 C74 C75 C76A -37(3)
C73 C74 C75 C76 153(8)
Ag19 C74 C75 C76 22(2)
C73 C74 C75 C77 -88(8)
Ag19 C74 C75 C77 141(2)
C73 C74 C75 C78 31(9)
Ag19 C74 C75 C78 -100(2)
C73 C74 C75 C78A -150(8)
Ag19 C74 C75 C78A 79(3)
Ag10 C85 C86 Ag12 -104(5)
Ag11 C85 C86 Ag12 106.0(9)
Ag12 C86 C87 C90 -92(2)
Ag12 C86 C87 C89 145.1(17)
Ag12 C86 C87 C88 24(2)
O10 C100 C101 C99 5(3)
C102 C100 C101 C99 -178.4(16)
O11 C99 C101 C100 -5(4)
C103 C99 C101 C100 177.6(18)
O10 C100 C102 F3 -175.8(16)
C101 C100 C102 F3 7(2)
O10 C100 C102 F2 61(2)
C101 C100 C102 F2 -116.6(18)
O10 C100 C102 F1 -57(2)
C101 C100 C102 F1 125.4(17)
O11 C99 C103 F4 -164.7(19)
C101 C99 C103 F4 13(3)
O11 C99 C103 F6 -39(3)
C101 C99 C103 F6 138.8(18)
O11 C99 C103 F5 74(2)
C101 C99 C103 F5 -109(2)
O12 C104 C105 F7B 16(4)
O13 C104 C105 F7B 178(3)
O12 C104 C105 F8B 142(3)
O13 C104 C105 F8B -56(3)
O12 C104 C105 F9 -171(4)
O13 C104 C105 F9 -9(3)
O12 C104 C105 F7 -43(4)
O13 C104 C105 F7 118(3)
O12 C104 C105 F9B -100(4)
O13 C104 C105 F9B 62(3)
O12 C104 C105 F8 72(4)
O13 C104 C105 F8 -126(3)
C101 C100 O10 Ag22 4(3)
C102 C100 O10 Ag22 -172.9(11)
C101 C99 O11 Ag22 -2(3)
C103 C99 O11 Ag22 174.5(12)
O12 C104 O13 Ag5 -16(4)
C105 C104 O13 Ag5 -178.7(13)
Ag9 O8 N1 O7 -83.5(12)
Ag1 O8 N1 O7 -177.6(10)
Ag19 O8 N1 O7 94.2(11)
Ag9 O8 N1 O9 93.1(11)
Ag1 O8 N1 O9 -1.0(11)
Ag19 O8 N1 O9 -89.1(11)
Ag15 O9 N1 O7 84.4(12)
Ag12 O9 N1 O7 -94.0(11)
Ag1 O9 N1 O7 177.6(10)
Ag15 O9 N1 O8 -92.3(11)
Ag12 O9 N1 O8 89.4(11)
Ag1 O9 N1 O8 0.9(11)
Ag20 O3 P1 O2 64.6(11)
Ag20 O3 P1 O1 -60.9(11)
Ag20 O3 P1 C95 -177.9(9)
Ag12 O2 P1 O3 -26.7(7)
Ag14 O2 P1 O3 -155.5(6)
Ag12 O2 P1 O1 98.9(6)
Ag14 O2 P1 O1 -29.9(9)
Ag12 O2 P1 C95 -143.8(6)
Ag14 O2 P1 C95 87.4(8)
Ag15 O1 P1 O3 28.6(7)
Ag18 O1 P1 O3 152.7(6)
A15 O1 P1 O3 31.4(10)
Ag15 O1 P1 O2 -97.1(6)
Ag18 O1 P1 O2 26.9(8)
A15 O1 P1 O2 -94.4(9)
Ag15 O1 P1 C95 145.4(6)
Ag18 O1 P1 C95 -90.6(7)
A15 O1 P1 C95 148.1(9)
C96 C95 P1 O3 177.1(11)
C98 C95 P1 O3 59.3(11)
C97 C95 P1 O3 -60.8(12)
C96 C95 P1 O2 -62.6(13)
C98 C95 P1 O2 179.6(10)
C97 C95 P1 O2 59.4(11)
C96 C95 P1 O1 57.4(13)
C98 C95 P1 O1 -60.5(11)
C97 C95 P1 O1 179.4(10)
Ag7 O6 P2 O4 -58.2(11)
Ag7 O6 P2 O5 67.4(11)
Ag7 O6 P2 C91 -176.0(9)
Ag3A O4 P2 O6 168.2(10)
Ag19 O4 P2 O6 24.7(7)
Ag3B O4 P2 O6 157.5(7)
Ag3A O4 P2 O5 42.9(11)
Ag19 O4 P2 O5 -100.7(6)
Ag3B O4 P2 O5 32.2(9)
Ag3A O4 P2 C91 -74.9(11)
Ag19 O4 P2 C91 141.5(6)
Ag3B O4 P2 C91 -85.6(9)
Ag9 O5 P2 O6 -26.7(7)
Ag16 O5 P2 O6 -156.4(6)
Ag9 O5 P2 O4 99.2(5)
Ag16 O5 P2 O4 -30.5(7)
Ag9 O5 P2 C91 -142.8(6)
Ag16 O5 P2 C91 87.5(7)
C94 C91 P2 O6 178.9(11)
C93 C91 P2 O6 -61.5(12)
C92 C91 P2 O6 58.2(12)
C94 C91 P2 O4 58.4(12)
C93 C91 P2 O4 177.9(10)
C92 C91 P2 O4 -62.3(12)
C94 C91 P2 O5 -62.0(12)
C93 C91 P2 O5 57.6(12)
C92 C91 P2 O5 177.3(11)
